data_4087182
loop_
_publ_author_name
'Jia, Xiaofei'
'Zhang, Mengru'
'Li, Maohua'
'Pan, Fan'
'Ding, Kuiling'
'Jia, Li'
'Crandall, Laura A.'
'Engle, James T.'
'Ziegler, Christopher J.'

_publ_section_title
;
 Zwitterionic Nickel(II) Catalysts for CO--Ethylene Alternating
 Copolymerization
;
_journal_issue 6
_journal_name_full Organometallics
_journal_page_first 1122
_journal_paper_doi 10.1021/acs.organomet.6b00932
_journal_volume 36
_journal_year 2017
_chemical_formula_sum 'C86 H74 B2 Cl6 F12 Ni P4'
_chemical_formula_weight 1752.36
_space_group_crystal_system monoclinic
_space_group_IT_number 14
_space_group_name_Hall '-P 2yn'
_space_group_name_H-M_alt 'P 1 21/n 1'
_symmetry_space_group_name_Hall '-P 2yn'
_symmetry_space_group_name_H-M 'P 1 21/n 1'
_atom_sites_solution_hydrogens geom
_audit_creation_method SHELXL-2014/7
_cell_angle_alpha 90
_cell_angle_beta 103.092(4)
_cell_angle_gamma 90
_cell_formula_units_Z 8
_cell_length_a 26.6882(19)
_cell_length_b 22.5195(16)
_cell_length_c 30.2864(19)
_cell_measurement_reflns_used 9734
_cell_measurement_temperature 100(2)
_cell_measurement_theta_max 64.99
_cell_measurement_theta_min 2.47
_cell_volume 17729(2)
_computing_structure_refinement 'SHELXL-2014/7 (Sheldrick, 2014)'
_diffrn_ambient_temperature 100(2)
_diffrn_measured_fraction_theta_full 0.910
_diffrn_measured_fraction_theta_max 0.910
_diffrn_measurement_device_type 'Bruker APEX-II CCD'
_diffrn_measurement_method '\f and \w scans'
_diffrn_radiation_type CuK\a
_diffrn_radiation_wavelength 1.54178
_diffrn_reflns_av_R_equivalents 0.0491
_diffrn_reflns_av_unetI/netI 0.0452
_diffrn_reflns_Laue_measured_fraction_full 0.910
_diffrn_reflns_Laue_measured_fraction_max 0.910
_diffrn_reflns_limit_h_max 16
_diffrn_reflns_limit_h_min -31
_diffrn_reflns_limit_k_max 26
_diffrn_reflns_limit_k_min -25
_diffrn_reflns_limit_l_max 34
_diffrn_reflns_limit_l_min -26
_diffrn_reflns_number 96468
_diffrn_reflns_point_group_measured_fraction_full 0.910
_diffrn_reflns_point_group_measured_fraction_max 0.910
_diffrn_reflns_theta_full 65.390
_diffrn_reflns_theta_max 65.390
_diffrn_reflns_theta_min 1.995
_diffrn_source 'sealed tube'
_exptl_absorpt_coefficient_mu 3.229
_exptl_absorpt_correction_T_max .7526
_exptl_absorpt_correction_T_min .5414
_exptl_absorpt_correction_type multi-scan
_exptl_absorpt_process_details SADABS
_exptl_crystal_colour yellow
_exptl_crystal_density_diffrn 1.313
_exptl_crystal_density_meas ?
_exptl_crystal_description plate
_exptl_crystal_F_000 7184
_exptl_crystal_size_max .212
_exptl_crystal_size_mid .139
_exptl_crystal_size_min .117
_refine_diff_density_max 1.861
_refine_diff_density_min -1.617
_refine_diff_density_rms 0.139
_refine_ls_extinction_method none
_refine_ls_goodness_of_fit_ref 1.485
_refine_ls_hydrogen_treatment constr
_refine_ls_matrix_type full
_refine_ls_number_parameters 2177
_refine_ls_number_reflns 27726
_refine_ls_number_restraints 19
_refine_ls_restrained_S_all 1.486
_refine_ls_R_factor_all 0.1234
_refine_ls_R_factor_gt 0.1067
_refine_ls_shift/su_max 1.365
_refine_ls_shift/su_mean 0.020
_refine_ls_structure_factor_coef Fsqd
_refine_ls_weighting_details 'w=1/[\s^2^(Fo^2^)+(0.2000P)^2^+0.6401P] where P=(Fo^2^+2Fc^2^)/3'
_refine_ls_weighting_scheme calc
_refine_ls_wR_factor_gt 0.3274
_refine_ls_wR_factor_ref 0.3541
_reflns_Friedel_coverage 0.000
_reflns_number_gt 21134
_reflns_number_total 27726
_reflns_threshold_expression 'I > 2\s(I)'
_cod_data_source_file om6b00932_si_002.cif
_cod_data_source_block 10
_cod_depositor_comments
;
The following automatic conversions were performed:

'_exptl_crystal_density_meas' value 'not measured' was changed to '?'
- the value is perceived as not measured.

Automatic conversion script
Id: cif_fix_values 4973 2017-02-22 13:04:09Z antanas 

 Adding full bibliography for 4087179--4087183.cif.
;
_cod_database_code 4087182
_shelx_shelxl_version_number 2014/7
_shelx_space_group_comment
;
The symmetry employed for this shelxl refinement is uniquely defined
by the following loop, which should always be used as a source of
symmetry information in preference to the above space-group names.
They are only intended as comments.
;

loop_
_space_group_symop_operation_xyz
'x, y, z'
'-x+1/2, y+1/2, -z+1/2'
'-x, -y, -z'
'x-1/2, -y-1/2, z-1/2'

loop_
_atom_site_label
_atom_site_type_symbol
_atom_site_fract_x
_atom_site_fract_y
_atom_site_fract_z
_atom_site_U_iso_or_equiv
_atom_site_adp_type
_atom_site_occupancy
_atom_site_site_symmetry_order
_atom_site_calc_flag
_atom_site_refinement_flags_posn
_atom_site_refinement_flags_adp
_atom_site_refinement_flags_occupancy
_atom_site_disorder_assembly
_atom_site_disorder_group
B1 B 0.6400(2) 0.3233(3) 0.3358(2) 0.0340(13) Uani 1 1 d . . . . .
B2 B 0.8627(2) 0.1997(3) -0.0474(2) 0.0369(14) Uani 1 1 d . . . . .
B3 B 0.1476(2) 0.2232(3) 0.3279(2) 0.0367(14) Uani 1 1 d . . . . .
B4 B 0.3594(2) 0.3008(3) -0.06670(19) 0.0267(12) Uani 1 1 d . . . . .
C1 C 0.7146(2) 0.2249(3) 0.23956(19) 0.0349(12) Uani 1 1 d . . . . .
C2 C 0.6860(2) 0.2743(3) 0.22580(18) 0.0335(11) Uani 1 1 d . . . . .
C3 C 0.6615(2) 0.3028(2) 0.25658(18) 0.0324(11) Uani 1 1 d . . . . .
H3 H 0.6412 0.3369 0.2464 0.039 Uiso 1 1 calc R U . . .
C4 C 0.6651(2) 0.2840(3) 0.30099(18) 0.0333(12) Uani 1 1 d . . . . .
C5 C 0.6960(2) 0.2341(3) 0.31348(19) 0.0374(13) Uani 1 1 d . . . . .
H5 H 0.7005 0.2199 0.3437 0.045 Uiso 1 1 calc R U . . .
C6 C 0.7200(2) 0.2047(3) 0.2851(2) 0.0418(14) Uani 1 1 d . . . . .
H6 H 0.7404 0.1707 0.2955 0.050 Uiso 1 1 calc R U . . .
C7 C 0.6134(2) 0.3066(3) 0.14132(19) 0.0419(14) Uani 1 1 d . . . . .
H7 H 0.6112 0.3046 0.1080 0.050 Uiso 1 1 calc R U . . .
C8 C 0.5856(2) 0.2522(3) 0.1529(2) 0.0503(16) Uani 1 1 d . . . . .
H8A H 0.5788 0.2569 0.1832 0.076 Uiso 1 1 calc R U . . .
H8B H 0.6070 0.2170 0.1525 0.076 Uiso 1 1 calc R U . . .
H8C H 0.5529 0.2474 0.1306 0.076 Uiso 1 1 calc R U . . .
C9 C 0.5861(3) 0.3631(4) 0.1494(2) 0.0570(18) Uani 1 1 d . . . . .
H9A H 0.5508 0.3626 0.1309 0.086 Uiso 1 1 calc R U . . .
H9B H 0.6045 0.3974 0.1409 0.086 Uiso 1 1 calc R U . . .
H9C H 0.5853 0.3659 0.1815 0.086 Uiso 1 1 calc R U . . .
C10 C 0.7107(3) 0.3781(3) 0.1749(2) 0.0459(15) Uani 1 1 d . . . . .
H10 H 0.6970 0.3992 0.1456 0.055 Uiso 1 1 calc R U . . .
C11 C 0.6976(3) 0.4163(3) 0.2125(2) 0.0539(17) Uani 1 1 d . . . . .
H11A H 0.7060 0.3945 0.2412 0.081 Uiso 1 1 calc R U . . .
H11B H 0.6608 0.4258 0.2049 0.081 Uiso 1 1 calc R U . . .
H11C H 0.7176 0.4532 0.2154 0.081 Uiso 1 1 calc R U . . .
C12 C 0.7693(3) 0.3740(3) 0.1811(2) 0.0460(14) Uani 1 1 d . . . . .
H12A H 0.7839 0.4140 0.1825 0.069 Uiso 1 1 calc R U . . .
H12B H 0.7773 0.3525 0.1553 0.069 Uiso 1 1 calc R U . . .
H12C H 0.7841 0.3527 0.2092 0.069 Uiso 1 1 calc R U . . .
C13 C 0.6922(2) 0.1183(3) 0.1846(2) 0.0433(14) Uani 1 1 d . . . . .
C14 C 0.6704(3) 0.1007(3) 0.1409(2) 0.0467(15) Uani 1 1 d . . . . .
H14 H 0.6761 0.1233 0.1160 0.056 Uiso 1 1 calc R U . . .
C15 C 0.6403(3) 0.0497(3) 0.1333(3) 0.063(2) Uani 1 1 d . . . . .
H15 H 0.6250 0.0378 0.1031 0.076 Uiso 1 1 calc R U . . .
C16 C 0.6324(3) 0.0167(4) 0.1687(3) 0.070(2) Uani 1 1 d . . . . .
H16 H 0.6113 -0.0177 0.1631 0.084 Uiso 1 1 calc R U . . .
C17 C 0.6547(4) 0.0330(4) 0.2128(3) 0.076(2) Uani 1 1 d . . . . .
H17 H 0.6500 0.0091 0.2373 0.091 Uiso 1 1 calc R U . . .
C18 C 0.6844(3) 0.0847(3) 0.2212(3) 0.0576(18) Uani 1 1 d . . . . .
H18 H 0.6991 0.0968 0.2514 0.069 Uiso 1 1 calc R U . . .
C19 C 0.7974(2) 0.1510(3) 0.2255(2) 0.0417(14) Uani 1 1 d . . . . .
C20 C 0.8085(3) 0.0908(3) 0.2195(2) 0.0463(15) Uani 1 1 d . . . . .
H20 H 0.7836 0.0654 0.2014 0.056 Uiso 1 1 calc R U . . .
C21 C 0.8572(3) 0.0693(3) 0.2407(2) 0.0539(17) Uani 1 1 d . . . . .
H21 H 0.8657 0.0289 0.2372 0.065 Uiso 1 1 calc R U . . .
C22 C 0.8926(3) 0.1066(4) 0.2665(2) 0.061(2) Uani 1 1 d . . . . .
H22 H 0.9261 0.0920 0.2796 0.073 Uiso 1 1 calc R U . . .
C23 C 0.8807(3) 0.1649(4) 0.2741(2) 0.0524(17) Uani 1 1 d . . . . .
H23 H 0.9050 0.1896 0.2935 0.063 Uiso 1 1 calc R U . . .
C24 C 0.8329(2) 0.1866(3) 0.2531(2) 0.0449(14) Uani 1 1 d . . . . .
H24 H 0.8244 0.2268 0.2579 0.054 Uiso 1 1 calc R U . . .
C25 C 0.6199(2) 0.2832(3) 0.37337(18) 0.0323(11) Uani 1 1 d . . . . .
C26 C 0.6549(2) 0.2523(3) 0.40829(19) 0.0368(12) Uani 1 1 d . . . . .
H26 H 0.6907 0.2558 0.4096 0.044 Uiso 1 1 calc R U . . .
C27 C 0.6400(3) 0.2188(3) 0.4391(2) 0.0428(14) Uani 1 1 d . . . . .
C28 C 0.5883(3) 0.2138(4) 0.4399(2) 0.0545(17) Uani 1 1 d . . . . .
C29 C 0.5519(3) 0.2444(4) 0.4083(2) 0.0572(19) Uani 1 1 d . . . . .
H29 H 0.5165 0.2430 0.4091 0.069 Uiso 1 1 calc R U . . .
C30 C 0.5685(2) 0.2774(3) 0.3753(2) 0.0470(15) Uani 1 1 d . . . . .
H30 H 0.5433 0.2970 0.3528 0.056 Uiso 1 1 calc R U . . .
C31 C 0.6849(2) 0.3685(3) 0.36390(19) 0.0361(12) Uani 1 1 d . . . . .
C32 C 0.6794(3) 0.3959(3) 0.4045(2) 0.0434(14) Uani 1 1 d . . . . .
H32 H 0.6481 0.3917 0.4141 0.052 Uiso 1 1 calc R U . . .
C33 C 0.7190(3) 0.4288(3) 0.4302(2) 0.0553(19) Uani 1 1 d . . . . .
H33 H 0.7148 0.4472 0.4573 0.066 Uiso 0.5 1 calc R U P A 2
C34 C 0.7644(3) 0.4351(3) 0.4168(3) 0.066(2) Uani 1 1 d . . . . .
C35 C 0.7708(3) 0.4113(3) 0.3783(3) 0.064(2) Uani 1 1 d . . . . .
H35 H 0.8024 0.4167 0.3692 0.077 Uiso 0.5 1 calc R U P B 1
C36 C 0.7311(2) 0.3783(3) 0.3511(2) 0.0434(14) Uani 1 1 d . . . . .
H36 H 0.7357 0.3623 0.3233 0.052 Uiso 1 1 calc R U . . .
C37 C 0.5921(2) 0.3616(3) 0.30442(17) 0.0338(12) Uani 1 1 d . . . . .
C38 C 0.5523(2) 0.3311(3) 0.27483(18) 0.0361(12) Uani 1 1 d . . . . .
H38 H 0.5524 0.2889 0.2745 0.043 Uiso 1 1 calc R U . . .
C39 C 0.5133(2) 0.3614(3) 0.2464(2) 0.0420(14) Uani 1 1 d . . . . .
C40 C 0.5122(2) 0.4212(4) 0.2452(3) 0.0564(19) Uani 1 1 d . . . . .
C41 C 0.5496(3) 0.4529(3) 0.2731(3) 0.060(2) Uani 1 1 d . . . . .
H41 H 0.5487 0.4951 0.2725 0.072 Uiso 1 1 calc R U . . .
C42 C 0.5898(2) 0.4232(3) 0.3028(2) 0.0449(14) Uani 1 1 d . . . . .
H42 H 0.6160 0.4456 0.3222 0.054 Uiso 1 1 calc R U . . .
C43 C 0.7900(2) 0.2223(2) 0.05182(18) 0.0315(11) Uani 1 1 d . . . . .
C44 C 0.7570(2) 0.2689(2) 0.03670(18) 0.0318(11) Uani 1 1 d . . . . .
C45 C 0.7587(2) 0.2967(3) -0.00422(19) 0.0347(12) Uani 1 1 d . . . . .
H45 H 0.7370 0.3296 -0.0147 0.042 Uiso 1 1 calc R U . . .
C46 C 0.7927(2) 0.2755(3) -0.02946(19) 0.0380(13) Uani 1 1 d . . . . .
H46 H 0.7936 0.2949 -0.0571 0.046 Uiso 1 1 calc R U . . .
C47 C 0.8253(2) 0.2274(3) -0.01594(19) 0.0352(12) Uani 1 1 d . . . . .
C48 C 0.8228(2) 0.2013(2) 0.02492(19) 0.0343(12) Uani 1 1 d . . . . .
H48 H 0.8440 0.1680 0.0352 0.041 Uiso 1 1 calc R U . . .
C49 C 0.8542(2) 0.2066(3) 0.1445(2) 0.0402(13) Uani 1 1 d . . . . .
H49 H 0.8601 0.1765 0.1694 0.048 Uiso 1 1 calc R U . . .
C50 C 0.8988(2) 0.2012(3) 0.1204(2) 0.0483(15) Uani 1 1 d . . . . .
H50A H 0.8948 0.2311 0.0964 0.072 Uiso 1 1 calc R U . . .
H50B H 0.8985 0.1615 0.1071 0.072 Uiso 1 1 calc R U . . .
H50C H 0.9315 0.2075 0.1423 0.072 Uiso 1 1 calc R U . . .
C51 C 0.8559(2) 0.2677(3) 0.1664(2) 0.0438(14) Uani 1 1 d . . . . .
H51A H 0.8885 0.2724 0.1888 0.066 Uiso 1 1 calc R U . . .
H51B H 0.8272 0.2716 0.1813 0.066 Uiso 1 1 calc R U . . .
H51C H 0.8533 0.2984 0.1430 0.066 Uiso 1 1 calc R U . . .
C52 C 0.7810(2) 0.1110(3) 0.1002(2) 0.0413(13) Uani 1 1 d . . . . .
H52 H 0.7647 0.0967 0.1249 0.050 Uiso 1 1 calc R U . . .
C53 C 0.7422(3) 0.0987(3) 0.0550(2) 0.0450(14) Uani 1 1 d . . . . .
H53A H 0.7596 0.1021 0.0299 0.068 Uiso 1 1 calc R U . . .
H53B H 0.7141 0.1276 0.0510 0.068 Uiso 1 1 calc R U . . .
H53C H 0.7283 0.0585 0.0555 0.068 Uiso 1 1 calc R U . . .
C54 C 0.8298(3) 0.0744(3) 0.1035(2) 0.0500(16) Uani 1 1 d . . . . .
H54A H 0.8220 0.0322 0.1065 0.075 Uiso 1 1 calc R U . . .
H54B H 0.8559 0.0870 0.1302 0.075 Uiso 1 1 calc R U . . .
H54C H 0.8430 0.0804 0.0762 0.075 Uiso 1 1 calc R U . . .
C55 C 0.7032(2) 0.3672(2) 0.06200(17) 0.0321(11) Uani 1 1 d . . . . .
C56 C 0.7471(2) 0.4016(3) 0.06636(19) 0.0381(12) Uani 1 1 d . . . . .
H56 H 0.7800 0.3833 0.0726 0.046 Uiso 1 1 calc R U . . .
C57 C 0.7432(2) 0.4628(3) 0.0617(2) 0.0427(13) Uani 1 1 d . . . . .
H57 H 0.7732 0.4863 0.0639 0.051 Uiso 1 1 calc R U . . .
C58 C 0.6950(2) 0.4899(3) 0.05373(19) 0.0404(13) Uani 1 1 d . . . . .
H58 H 0.6921 0.5318 0.0509 0.048 Uiso 1 1 calc R U . . .
C59 C 0.6516(2) 0.4555(3) 0.04995(18) 0.0370(12) Uani 1 1 d . . . . .
H59 H 0.6188 0.4742 0.0442 0.044 Uiso 1 1 calc R U . . .
C60 C 0.6546(2) 0.3946(2) 0.05430(17) 0.0326(11) Uani 1 1 d . . . . .
H60 H 0.6244 0.3715 0.0521 0.039 Uiso 1 1 calc R U . . .
C61 C 0.64921(19) 0.2575(2) 0.03566(18) 0.0300(11) Uani 1 1 d . . . . .
C62 C 0.6248(2) 0.2118(3) 0.0530(2) 0.0388(13) Uani 1 1 d . . . . .
H62 H 0.6392 0.1970 0.0825 0.047 Uiso 1 1 calc R U . . .
C63 C 0.5796(2) 0.1873(3) 0.0277(2) 0.0478(15) Uani 1 1 d . . . . .
H63 H 0.5636 0.1555 0.0398 0.057 Uiso 1 1 calc R U . . .
C64 C 0.5579(2) 0.2087(3) -0.0149(2) 0.0437(14) Uani 1 1 d . . . . .
H64 H 0.5268 0.1920 -0.0321 0.052 Uiso 1 1 calc R U . . .
C65 C 0.5816(2) 0.2547(3) -0.0325(2) 0.0415(14) Uani 1 1 d . . . . .
H65 H 0.5665 0.2695 -0.0619 0.050 Uiso 1 1 calc R U . . .
C66 C 0.6276(2) 0.2801(3) -0.00776(19) 0.0374(12) Uani 1 1 d . . . . .
H66 H 0.6436 0.3117 -0.0201 0.045 Uiso 1 1 calc R U . . .
C67 C 0.8311(2) 0.1457(3) -0.07870(18) 0.0339(12) Uani 1 1 d . . . . .
C68 C 0.7874(2) 0.1186(3) -0.0696(2) 0.0422(13) Uani 1 1 d . . . . .
H68 H 0.7759 0.1303 -0.0434 0.051 Uiso 1 1 calc R U . . .
C69 C 0.7601(3) 0.0747(3) -0.0981(2) 0.0483(15) Uani 1 1 d . . . . .
H69 H 0.7299 0.0580 -0.0915 0.058 Uiso 1 1 calc R U . . .
C70 C 0.7763(2) 0.0562(3) -0.1347(2) 0.0417(14) Uani 1 1 d . . . . .
C71 C 0.8198(3) 0.0801(3) -0.14420(18) 0.0403(14) Uani 1 1 d . . . . .
C72 C 0.8475(2) 0.1238(3) -0.11670(19) 0.0362(12) Uani 1 1 d . . . . .
H72 H 0.8780 0.1392 -0.1236 0.043 Uiso 1 1 calc R U . . .
C73 C 0.9148(2) 0.1729(3) -0.0123(2) 0.0460(15) Uani 1 1 d . . . . .
C74 C 0.9433(3) 0.2095(4) 0.0223(3) 0.063(2) Uani 1 1 d . . . . .
H74 H 0.9321 0.2492 0.0245 0.075 Uiso 1 1 calc R U . . .
C75 C 0.9849(3) 0.1911(5) 0.0521(3) 0.070(3) Uani 1 1 d . . . . .
H75 H 1.0032 0.2178 0.0744 0.084 Uiso 0.5 1 calc R U P C 1
C76 C 1.0017(3) 0.1328(5) 0.0506(3) 0.068(2) Uani 1 1 d . . . . .
C77 C 0.9748(3) 0.0952(4) 0.0181(3) 0.064(2) Uani 1 1 d . . . . .
H77 H 0.9856 0.0551 0.0169 0.077 Uiso 0.5 1 calc R U P D 2
C78 C 0.9317(2) 0.1155(3) -0.0130(2) 0.0513(16) Uani 1 1 d . . . . .
H78 H 0.9134 0.0889 -0.0353 0.062 Uiso 1 1 calc R U . . .
C79 C 0.8777(2) 0.2514(3) -0.0806(2) 0.0405(13) Uani 1 1 d . . . . .
C80 C 0.8443(3) 0.2639(3) -0.1221(2) 0.0434(14) Uani 1 1 d . . . . .
H80 H 0.8141 0.2408 -0.1321 0.052 Uiso 1 1 calc R U . . .
C81 C 0.8549(3) 0.3101(3) -0.1491(2) 0.0532(17) Uani 1 1 d . . . . .
C82 C 0.8979(3) 0.3445(3) -0.1357(3) 0.0608(19) Uani 1 1 d . . . . .
C83 C 0.9303(3) 0.3331(4) -0.0961(3) 0.065(2) Uani 1 1 d . . . . .
H83 H 0.9601 0.3570 -0.0866 0.078 Uiso 1 1 calc R U . . .
C84 C 0.9212(3) 0.2874(3) -0.0692(3) 0.0554(17) Uani 1 1 d . . . . .
H84 H 0.9456 0.2800 -0.0416 0.066 Uiso 1 1 calc R U . . .
C85 C 0.2473(2) 0.2879(2) 0.23666(17) 0.0296(11) Uani 1 1 d . . . . .
C86 C 0.2148(2) 0.2390(2) 0.22554(17) 0.0300(11) Uani 1 1 d . . . . .
C87 C 0.1848(2) 0.2218(3) 0.2548(2) 0.0371(12) Uani 1 1 d . . . . .
H87 H 0.1640 0.1874 0.2471 0.045 Uiso 1 1 calc R U . . .
C88 C 0.1829(2) 0.2513(2) 0.29483(19) 0.0317(11) Uani 1 1 d . . . . .
C89 C 0.2138(2) 0.3017(2) 0.30413(18) 0.0328(11) Uani 1 1 d . . . . .
H89 H 0.2131 0.3243 0.3304 0.039 Uiso 1 1 calc R U . . .
C90 C 0.2457(2) 0.3199(2) 0.27585(18) 0.0324(11) Uani 1 1 d . . . . .
H90 H 0.2665 0.3543 0.2834 0.039 Uiso 1 1 calc R U . . .
C91 C 0.1493(2) 0.2133(3) 0.1350(2) 0.0427(14) Uani 1 1 d . . . . .
H91 H 0.1432 0.1798 0.1127 0.051 Uiso 1 1 calc R U . . .
C92 C 0.1465(3) 0.2699(3) 0.1079(2) 0.0516(16) Uani 1 1 d . . . . .
H92A H 0.1150 0.2699 0.0838 0.077 Uiso 1 1 calc R U . . .
H92B H 0.1765 0.2726 0.0943 0.077 Uiso 1 1 calc R U . . .
H92C H 0.1462 0.3041 0.1278 0.077 Uiso 1 1 calc R U . . .
C93 C 0.1049(2) 0.2115(4) 0.1605(2) 0.0523(17) Uani 1 1 d . . . . .
H93A H 0.1089 0.2444 0.1822 0.078 Uiso 1 1 calc R U . . .
H93B H 0.1061 0.1737 0.1768 0.078 Uiso 1 1 calc R U . . .
H93C H 0.0718 0.2151 0.1387 0.078 Uiso 1 1 calc R U . . .
C94 C 0.2221(3) 0.1211(3) 0.1853(2) 0.0421(14) Uani 1 1 d . . . . .
H94 H 0.2364 0.1032 0.1605 0.051 Uiso 1 1 calc R U . . .
C95 C 0.1721(3) 0.0874(3) 0.1848(3) 0.0566(18) Uani 1 1 d . . . . .
H95A H 0.1790 0.0446 0.1866 0.085 Uiso 1 1 calc R U . . .
H95B H 0.1468 0.0963 0.1567 0.085 Uiso 1 1 calc R U . . .
H95C H 0.1585 0.0997 0.2109 0.085 Uiso 1 1 calc R U . . .
C96 C 0.2625(3) 0.1113(3) 0.2286(2) 0.0457(14) Uani 1 1 d . . . . .
H96A H 0.2511 0.1295 0.2540 0.069 Uiso 1 1 calc R U . . .
H96B H 0.2950 0.1295 0.2257 0.069 Uiso 1 1 calc R U . . .
H96C H 0.2676 0.0686 0.2340 0.069 Uiso 1 1 calc R U . . .
C97 C 0.2997(2) 0.3816(2) 0.20157(16) 0.0280(10) Uani 1 1 d . . . . .
C98 C 0.3474(2) 0.4094(2) 0.20754(17) 0.0311(11) Uani 1 1 d . . . . .
H98 H 0.3780 0.3863 0.2137 0.037 Uiso 1 1 calc R U . . .
C99 C 0.3505(2) 0.4710(3) 0.20451(19) 0.0381(12) Uani 1 1 d . . . . .
H99 H 0.3831 0.4898 0.2088 0.046 Uiso 1 1 calc R U . . .
C100 C 0.3058(3) 0.5049(3) 0.1952(2) 0.0426(14) Uani 1 1 d . . . . .
H100 H 0.3079 0.5469 0.1931 0.051 Uiso 1 1 calc R U . . .
C101 C 0.2576(2) 0.4775(3) 0.1891(2) 0.0420(13) Uani 1 1 d . . . . .
H101 H 0.2271 0.5006 0.1829 0.050 Uiso 1 1 calc R U . . .
C102 C 0.2549(2) 0.4168(3) 0.19197(18) 0.0347(12) Uani 1 1 d . . . . .
H102 H 0.2222 0.3982 0.1874 0.042 Uiso 1 1 calc R U . . .
C103 C 0.3545(2) 0.2755(2) 0.23733(18) 0.0319(11) Uani 1 1 d . . . . .
C104 C 0.3792(2) 0.2283(2) 0.22241(19) 0.0333(11) Uani 1 1 d . . . . .
H104 H 0.3647 0.2108 0.1938 0.040 Uiso 1 1 calc R U . . .
C105 C 0.4250(2) 0.2058(3) 0.2486(2) 0.0418(13) Uani 1 1 d . . . . .
H105 H 0.4413 0.1727 0.2383 0.050 Uiso 1 1 calc R U . . .
C106 C 0.4466(2) 0.2322(3) 0.2897(2) 0.0431(14) Uani 1 1 d . . . . .
H106 H 0.4778 0.2172 0.3080 0.052 Uiso 1 1 calc R U . . .
C107 C 0.4228(2) 0.2802(3) 0.3040(2) 0.0419(13) Uani 1 1 d . . . . .
H107 H 0.4381 0.2987 0.3320 0.050 Uiso 1 1 calc R U . . .
C108 C 0.3772(2) 0.3020(3) 0.27843(19) 0.0371(12) Uani 1 1 d . . . . .
H108 H 0.3612 0.3352 0.2889 0.045 Uiso 1 1 calc R U . . .
C109 C 0.0953(2) 0.1962(3) 0.29410(18) 0.0339(12) Uani 1 1 d . . . . .
C110 C 0.0640(3) 0.2320(3) 0.2626(2) 0.0514(16) Uani 1 1 d . . . . .
H110 H 0.0715 0.2732 0.2619 0.062 Uiso 1 1 calc R U . . .
C111 C 0.0218(3) 0.2090(4) 0.2320(2) 0.0528(17) Uani 1 1 d . . . . .
H111 H 0.0009 0.2349 0.2107 0.063 Uiso 0.5 1 calc R U P E 2
C112 C 0.0093(3) 0.1495(4) 0.2316(2) 0.0510(16) Uani 1 1 d . . . . .
C113 C 0.0406(3) 0.1127(3) 0.2624(2) 0.0537(17) Uani 1 1 d . . . . .
H113 H 0.0340 0.0712 0.2621 0.064 Uiso 0.5 1 calc R U P F 1
C114 C 0.0818(2) 0.1365(3) 0.29397(19) 0.0393(13) Uani 1 1 d . . . . .
H114 H 0.1014 0.1110 0.3163 0.047 Uiso 1 1 calc R U . . .
C115 C 0.1800(2) 0.1712(3) 0.35944(18) 0.0343(12) Uani 1 1 d . . . . .
C116 C 0.2285(2) 0.1527(3) 0.3553(2) 0.0424(13) Uani 1 1 d . . . . .
H116 H 0.2436 0.1705 0.3330 0.051 Uiso 1 1 calc R U . . .
C117 C 0.2553(3) 0.1085(3) 0.3831(2) 0.0472(15) Uani 1 1 d . . . . .
H117 H 0.2885 0.0969 0.3798 0.057 Uiso 0.5 1 calc R U P G 1
C118 C 0.2345(3) 0.0820(3) 0.4149(2) 0.0484(16) Uani 1 1 d . . . . .
C119 C 0.1870(3) 0.0983(3) 0.4194(2) 0.0503(16) Uani 1 1 d . . . . .
H119 H 0.1720 0.0789 0.4412 0.060 Uiso 0.5 1 calc R U P H 2
C120 C 0.1600(3) 0.1427(3) 0.39264(19) 0.0415(13) Uani 1 1 d . . . . .
H120 H 0.1272 0.1541 0.3969 0.050 Uiso 1 1 calc R U . . .
C121 C 0.1335(3) 0.2762(3) 0.3617(2) 0.0415(14) Uani 1 1 d . . . . .
C122 C 0.0881(3) 0.3090(3) 0.3529(3) 0.0551(17) Uani 1 1 d . . . . .
H122 H 0.0618 0.2998 0.3269 0.066 Uiso 1 1 calc R U . . .
C123 C 0.0804(5) 0.3546(3) 0.3811(4) 0.086(3) Uani 1 1 d . U . . .
H123 H 0.0496 0.3773 0.3735 0.104 Uiso 0.5 1 calc R U P I 2
C124 C 0.1168(5) 0.3680(4) 0.4204(4) 0.092(4) Uani 1 1 d . U . . .
C125 C 0.1596(5) 0.3368(4) 0.4294(3) 0.080(3) Uani 1 1 d . . . . .
H125 H 0.1847 0.3453 0.4564 0.096 Uiso 0.5 1 calc R U P J 1
C126 C 0.1696(3) 0.2914(3) 0.4008(2) 0.0493(16) Uani 1 1 d . . . . .
H126 H 0.2014 0.2708 0.4082 0.059 Uiso 1 1 calc R U . . .
C127 C 0.2848(2) 0.2160(2) 0.03616(17) 0.0308(11) Uani 1 1 d . . . . .
C128 C 0.31429(19) 0.2672(2) 0.04594(17) 0.0285(11) Uani 1 1 d . . . . .
C129 C 0.3381(2) 0.2913(2) 0.01363(17) 0.0301(11) Uani 1 1 d . . . . .
H129 H 0.3582 0.3262 0.0210 0.036 Uiso 1 1 calc R U . . .
C130 C 0.3334(2) 0.2655(2) -0.03028(17) 0.0299(11) Uani 1 1 d . . . . .
C131 C 0.3026(2) 0.2151(3) -0.03871(18) 0.0367(12) Uani 1 1 d . . . . .
H131 H 0.2982 0.1965 -0.0675 0.044 Uiso 1 1 calc R U . . .
C132 C 0.2781(2) 0.1907(3) -0.00746(19) 0.0347(12) Uani 1 1 d . . . . .
H132 H 0.2567 0.1568 -0.0153 0.042 Uiso 1 1 calc R U . . .
C133 C 0.3878(2) 0.3098(3) 0.1269(2) 0.0367(12) Uani 1 1 d . . . . .
H133 H 0.3902 0.3122 0.1603 0.044 Uiso 1 1 calc R U . . .
C134 C 0.4157(2) 0.2529(3) 0.1196(2) 0.0440(14) Uani 1 1 d . . . . .
H13A H 0.4199 0.2516 0.0883 0.066 Uiso 1 1 calc R U . . .
H13B H 0.3956 0.2185 0.1253 0.066 Uiso 1 1 calc R U . . .
H13C H 0.4496 0.2520 0.1405 0.066 Uiso 1 1 calc R U . . .
C135 C 0.4145(3) 0.3657(3) 0.1148(2) 0.0483(16) Uani 1 1 d . . . . .
H13D H 0.4492 0.3682 0.1342 0.073 Uiso 1 1 calc R U . . .
H13E H 0.3947 0.4009 0.1196 0.073 Uiso 1 1 calc R U . . .
H13F H 0.4166 0.3638 0.0830 0.073 Uiso 1 1 calc R U . . .
C136 C 0.2899(2) 0.3776(3) 0.08855(19) 0.0395(13) Uani 1 1 d . . . . .
H136 H 0.3029 0.4023 0.1162 0.047 Uiso 1 1 calc R U . . .
C137 C 0.3027(3) 0.4109(3) 0.0484(2) 0.0490(16) Uani 1 1 d . . . . .
H13G H 0.2873 0.3900 0.0202 0.073 Uiso 1 1 calc R U . . .
H13H H 0.3401 0.4126 0.0520 0.073 Uiso 1 1 calc R U . . .
H13I H 0.2888 0.4513 0.0472 0.073 Uiso 1 1 calc R U . . .
C138 C 0.2316(3) 0.3744(3) 0.0812(2) 0.0458(14) Uani 1 1 d . . . . .
H13J H 0.2173 0.4147 0.0777 0.069 Uiso 1 1 calc R U . . .
H13K H 0.2226 0.3552 0.1074 0.069 Uiso 1 1 calc R U . . .
H13L H 0.2175 0.3513 0.0538 0.069 Uiso 1 1 calc R U . . .
C139 C 0.3106(2) 0.1203(2) 0.09952(19) 0.0343(12) Uani 1 1 d . . . . .
C140 C 0.3221(3) 0.0830(3) 0.0668(2) 0.0557(17) Uani 1 1 d . . . . .
H140 H 0.3071 0.0901 0.0357 0.067 Uiso 1 1 calc R U . . .
C141 C 0.3549(3) 0.0359(4) 0.0791(3) 0.065(2) Uani 1 1 d . . . . .
H141 H 0.3616 0.0095 0.0567 0.078 Uiso 1 1 calc R U . . .
C142 C 0.3781(3) 0.0271(4) 0.1242(3) 0.070(2) Uani 1 1 d . . . . .
H142 H 0.4026 -0.0039 0.1323 0.084 Uiso 1 1 calc R U . . .
C143 C 0.3664(3) 0.0622(3) 0.1575(2) 0.0537(17) Uani 1 1 d . . . . .
H143 H 0.3810 0.0547 0.1886 0.064 Uiso 1 1 calc R U . . .
C144 C 0.3323(2) 0.1092(3) 0.1443(2) 0.0395(13) Uani 1 1 d . . . . .
H144 H 0.3240 0.1342 0.1669 0.047 Uiso 1 1 calc R U . . .
C145 C 0.2051(2) 0.1427(3) 0.05631(17) 0.0348(12) Uani 1 1 d . . . . .
C146 C 0.1675(2) 0.1733(3) 0.02535(19) 0.0405(13) Uani 1 1 d . . . . .
H146 H 0.1724 0.2138 0.0186 0.049 Uiso 1 1 calc R U . . .
C147 C 0.1226(3) 0.1437(3) 0.0043(2) 0.0495(16) Uani 1 1 d . . . . .
H147 H 0.0969 0.1639 -0.0173 0.059 Uiso 1 1 calc R U . . .
C148 C 0.1152(3) 0.0851(3) 0.0149(2) 0.0510(17) Uani 1 1 d . . . . .
H148 H 0.0843 0.0656 0.0004 0.061 Uiso 1 1 calc R U . . .
C149 C 0.1511(3) 0.0551(3) 0.0454(2) 0.0492(16) Uani 1 1 d . . . . .
H149 H 0.1452 0.0150 0.0524 0.059 Uiso 1 1 calc R U . . .
C150 C 0.1971(2) 0.0836(3) 0.0667(2) 0.0402(13) Uani 1 1 d . . . . .
H150 H 0.2225 0.0627 0.0881 0.048 Uiso 1 1 calc R U . . .
C151 C 0.4093(2) 0.3364(2) -0.03778(18) 0.0308(11) Uani 1 1 d . . . . .
C152 C 0.4479(2) 0.3058(3) -0.00645(18) 0.0349(12) Uani 1 1 d . . . . .
H152 H 0.4453 0.2639 -0.0040 0.042 Uiso 1 1 calc R U . . .
C153 C 0.4886(2) 0.3343(3) 0.02042(18) 0.0376(13) Uani 1 1 d . . . . .
C154 C 0.4933(2) 0.3947(3) 0.0185(2) 0.0462(15) Uani 1 1 d . . . . .
C155 C 0.4575(3) 0.4272(3) -0.0114(3) 0.061(2) Uani 1 1 d . . . . .
H155 H 0.4611 0.4690 -0.0135 0.073 Uiso 1 1 calc R U . . .
C156 C 0.4157(2) 0.3978(3) -0.0386(2) 0.0467(15) Uani 1 1 d . . . . .
H156 H 0.3905 0.4206 -0.0586 0.056 Uiso 1 1 calc R U . . .
C157 C 0.3767(2) 0.2559(2) -0.10414(18) 0.0333(12) Uani 1 1 d . . . . .
C158 C 0.4273(2) 0.2439(3) -0.1054(2) 0.0440(14) Uani 1 1 d . . . . .
H158 H 0.4541 0.2608 -0.0828 0.053 Uiso 1 1 calc R U . . .
C159 C 0.4404(3) 0.2079(4) -0.1388(3) 0.0613(19) Uani 1 1 d . . . . .
H159 H 0.4755 0.2015 -0.1392 0.074 Uiso 1 1 calc R U . . .
C160 C 0.4026(3) 0.1825(4) -0.1703(2) 0.0587(19) Uani 1 1 d . . . . .
C161 C 0.3528(3) 0.1927(3) -0.1702(2) 0.0455(15) Uani 1 1 d . . . . .
C162 C 0.3387(2) 0.2292(3) -0.13875(18) 0.0373(12) Uani 1 1 d . . . . .
H162 H 0.3033 0.2365 -0.1402 0.045 Uiso 1 1 calc R U . . .
C163 C 0.3164(2) 0.3473(2) -0.09471(17) 0.0337(12) Uani 1 1 d . . . . .
C164 C 0.3270(2) 0.3807(3) -0.13046(19) 0.0404(13) Uani 1 1 d . . . . .
H164 H 0.3591 0.3752 -0.1385 0.049 Uiso 1 1 calc R U . . .
C165 C 0.2927(3) 0.4216(3) -0.1546(2) 0.0523(18) Uani 1 1 d . . . . .
H165 H 0.3015 0.4447 -0.1780 0.063 Uiso 0.5 1 calc R U P K 1
C166 C 0.2454(3) 0.4281(3) -0.1441(2) 0.0557(19) Uani 1 1 d . . . . .
C167 C 0.2328(2) 0.3953(3) -0.1114(3) 0.0535(18) Uani 1 1 d . . . . .
H167 H 0.1993 0.3988 -0.1057 0.064 Uiso 0.5 1 calc R U P L 2
C168 C 0.2682(2) 0.3557(3) -0.0854(2) 0.0391(13) Uani 1 1 d . . . . .
H168 H 0.2592 0.3344 -0.0613 0.047 Uiso 1 1 calc R U . . .
C169 C 0.5111(3) 0.4478(4) 0.8684(9) 0.13(2) Uani 0.5 1 d D . P M 1
H169 H 0.5241 0.4510 0.8400 0.160 Uiso 0.5 1 calc R U P M 1
C170 C 0.9956(4) 0.9467(6) 0.1361(3) 0.070(5) Uani 0.5 1 d D . P N 1
H170 H 0.9833 0.9218 0.1589 0.084 Uiso 0.5 1 calc R U P N 1
C171 C 0.1567(5) 0.4461(6) 0.2632(6) 0.057(4) Uani 0.5 1 d D U P O 1
H171 H 0.1948 0.4443 0.2751 0.068 Uiso 0.5 1 calc R U P O 1
C172 C 0.5767(6) 0.9281(3) 0.0413(3) 0.137(6) Uani 1 1 d D . . . .
H172 H 0.6119 0.9241 0.0613 0.164 Uiso 1 1 calc R U . . .
C173 C 1.0094(8) 0.9825(9) 0.1130(8) 0.084(6) Uani 0.5 1 d . . P P 2
H173 H 1.0275 0.9979 0.0898 0.100 Uiso 0.5 1 calc R U P P 2
C174 C 0.1219(4) 0.4186(9) 0.2491(5) 0.26(4) Uani 0.5 1 d D . P Q 2
H174 H 0.1529 0.4087 0.2734 0.310 Uiso 0.5 1 calc R U P Q 2
C175 C 0.5132(11) 0.4475(5) 0.8814(15) 0.135(19) Uani 0.5 1 d D . P R 2
H175 H 0.5349 0.4548 0.8590 0.162 Uiso 0.5 1 calc R U P R 2
Cl1 Cl 0.4963(3) 0.3727(3) 0.8772(3) 0.056(2) Uani 0.5 1 d D . P M 1
Cl2 Cl 0.5566(4) 0.4739(4) 0.9128(4) 0.118(4) Uani 0.5 1 d . . P M 1
Cl3 Cl 0.4536(2) 0.4893(3) 0.8624(3) 0.0694(16) Uani 0.5 1 d D . P M 1
Cl4 Cl 0.9527(7) 1.0049(8) 0.1141(7) 0.156(7) Uani 0.5 1 d D . P N 1
Cl5 Cl 1.0533(5) 0.9851(9) 0.1596(6) 0.148(7) Uani 0.5 1 d D . P N 1
Cl6 Cl 1.0073(2) 0.9046(4) 0.0901(2) 0.0832(19) Uani 0.5 1 d D . P N 1
Cl7 Cl 0.1208(8) 0.3900(8) 0.2290(10) 0.41(2) Uani 0.5 1 d D . P O 1
Cl8 Cl 0.12406(18) 0.5005(2) 0.21889(14) 0.0656(10) Uani 0.5 1 d . . P O 1
Cl9 Cl 0.1157(3) 0.4160(2) 0.28863(19) 0.0893(15) Uani 0.5 1 d . . P O 1
Cl10 Cl 0.5331(2) 0.9278(3) 0.0715(2) 0.173(2) Uani 1 1 d . . . . .
Cl11 Cl 0.5722(2) 0.9936(2) 0.00838(19) 0.164(2) Uani 1 1 d D . . . .
Cl12 Cl 0.5668(2) 0.8739(2) -0.0022(4) 0.294(6) Uani 1 1 d D . . . .
Cl13 Cl 0.9915(3) 0.9043(3) 0.1044(3) 0.0862(18) Uani 0.5 1 d . . P P 2
Cl14 Cl 1.0505(6) 0.9801(11) 0.1691(4) 0.134(6) Uani 0.5 1 d . . P P 2
Cl15 Cl 0.9502(3) 1.0158(5) 0.1093(3) 0.0750(19) Uani 0.5 1 d . . P P 2
Cl16 Cl 0.0644(3) 0.4265(4) 0.2683(4) 0.144(3) Uani 0.5 1 d D . P Q 2
Cl17 Cl 0.1235(18) 0.4902(10) 0.2252(13) 0.70(5) Uani 0.5 1 d D . P Q 2
Cl18 Cl 0.11382(16) 0.37343(16) 0.20021(11) 0.0510(8) Uani 0.5 1 d D . P Q 2
Cl19 Cl 0.4990(4) 0.3712(5) 0.8710(4) 0.101(5) Uani 0.5 1 d D . P R 2
Cl20 Cl 0.5590(4) 0.4525(7) 0.9308(5) 0.170(7) Uani 0.5 1 d . . P R 2
Cl21 Cl 0.4636(10) 0.4918(6) 0.8604(6) 0.245(11) Uani 0.5 1 d . . P R 2
F1 F 0.5743(2) 0.1811(3) 0.47304(16) 0.0801(15) Uani 1 1 d . . . . .
F2 F 0.67504(16) 0.18909(18) 0.47235(12) 0.0533(9) Uani 1 1 d . . . . .
F3 F 0.80449(18) 0.4641(2) 0.4457(2) 0.0907(19) Uani 1 1 d . . . . .
F4 F 0.7196(3) 0.4531(3) 0.46850(19) 0.0364(14) Uani 0.5 1 d . . P S 1
F5 F 0.47249(16) 0.4489(2) 0.21639(19) 0.0817(16) Uani 1 1 d . . . . .
F6 F 0.47578(15) 0.3321(2) 0.21798(13) 0.0598(11) Uani 1 1 d . . . . .
F7 F 0.74956(15) 0.01486(17) -0.16324(15) 0.0572(10) Uani 1 1 d . . . . .
F8 F 0.83344(16) 0.06312(16) -0.18242(12) 0.0513(9) Uani 1 1 d . . . . .
F9 F 0.8247(2) 0.3199(2) -0.18940(17) 0.0754(13) Uani 1 1 d . . . . .
F10 F 0.9060(2) 0.3895(2) -0.1640(2) 0.0849(16) Uani 1 1 d . . . . .
F11 F 1.04369(17) 0.1122(3) 0.08112(17) 0.0945(19) Uani 1 1 d . . . . .
F12 F 0.9898(3) 0.0362(4) 0.0141(3) 0.067(2) Uani 0.5 1 d . . P T 1
F13 F 0.26101(18) 0.03877(19) 0.44225(16) 0.0703(12) Uani 1 1 d . . . . .
F14 F 0.1702(3) 0.0704(3) 0.4505(2) 0.0520(18) Uani 0.5 1 d . . P U 1
F15 F 0.1070(3) 0.4105(2) 0.4487(2) 0.110(3) Uani 1 1 d . . . . .
F16 F 0.0419(3) 0.3886(4) 0.3790(3) 0.067(2) Uani 0.5 1 d . . P V 1
F17 F -0.03114(16) 0.1276(2) 0.20174(15) 0.0668(12) Uani 1 1 d . . . . .
F18 F -0.0080(3) 0.2432(4) 0.2035(3) 0.066(2) Uani 0.5 1 d . . P W 1
F19 F 0.21144(19) 0.4677(2) -0.16877(15) 0.0717(13) Uani 1 1 d . . . . .
F20 F 0.1861(3) 0.4069(3) -0.1050(3) 0.0483(17) Uani 0.5 1 d . . P X 1
F21 F 0.4145(2) 0.1457(3) -0.20287(18) 0.0918(18) Uani 1 1 d . . . . .
F22 F 0.31577(16) 0.1683(2) -0.20388(13) 0.0592(10) Uani 1 1 d . . . . .
F23 F 0.53429(14) 0.42211(18) 0.04655(16) 0.0620(11) Uani 1 1 d . . . . .
F24 F 0.52364(14) 0.30546(18) 0.05109(12) 0.0519(9) Uani 1 1 d . . . . .
F27 F 0.8164(3) 0.4177(5) 0.3792(4) 0.083(3) Uani 0.5 1 d . . P Y 2
F31 F 1.0102(4) 0.2327(7) 0.0819(5) 0.110(4) Uani 0.5 1 d . . P Z 2
F32 F 0.2997(4) 0.0856(4) 0.3819(4) 0.071(2) Uani 0.5 1 d . . P A 2
F33 F 0.1830(4) 0.3543(5) 0.4642(3) 0.076(3) Uani 0.5 1 d . . P B 2
F34 F 0.0253(4) 0.0621(5) 0.2639(4) 0.083(3) Uani 0.5 1 d . . P C 2
F35 F 0.2952(5) 0.4512(4) -0.1849(3) 0.087(3) Uani 0.5 1 d . . P D 2
Ni1 Ni 0.72954(3) 0.24072(4) 0.13546(3) 0.0291(2) Uani 1 1 d . . . . .
Ni2 Ni 0.27220(3) 0.24671(4) 0.13935(3) 0.0269(2) Uani 1 1 d . . . . .
P1 P 0.73576(6) 0.18246(6) 0.19627(5) 0.0343(3) Uani 1 1 d . . . . .
P2 P 0.68221(6) 0.30158(6) 0.16901(4) 0.0326(3) Uani 1 1 d . . . . .
P3 P 0.70958(5) 0.28687(6) 0.06854(4) 0.0292(3) Uani 1 1 d . . . . .
P4 P 0.78964(5) 0.19216(6) 0.10771(5) 0.0327(3) Uani 1 1 d . . . . .
P5 P 0.29339(5) 0.30154(6) 0.20237(4) 0.0265(3) Uani 1 1 d . . . . .
P6 P 0.21426(5) 0.20183(6) 0.17206(4) 0.0306(3) Uani 1 1 d . . . . .
P7 P 0.31826(5) 0.30233(6) 0.10054(4) 0.0279(3) Uani 1 1 d . . . . .
P8 P 0.26458(5) 0.18104(6) 0.08270(4) 0.0292(3) Uani 1 1 d . . . . .

loop_
_atom_site_aniso_label
_atom_site_aniso_U_11
_atom_site_aniso_U_22
_atom_site_aniso_U_33
_atom_site_aniso_U_23
_atom_site_aniso_U_13
_atom_site_aniso_U_12
B1 0.035(3) 0.040(3) 0.027(3) 0.004(3) 0.008(3) 0.003(3)
B2 0.034(3) 0.055(4) 0.026(3) -0.001(3) 0.014(3) 0.004(3)
B3 0.037(3) 0.043(3) 0.033(3) -0.002(3) 0.013(3) -0.006(3)
B4 0.025(3) 0.035(3) 0.020(3) -0.002(2) 0.004(2) -0.001(2)
C1 0.040(3) 0.041(3) 0.027(3) 0.000(2) 0.013(2) 0.004(2)
C2 0.041(3) 0.037(3) 0.022(3) 0.004(2) 0.006(2) 0.004(2)
C3 0.035(3) 0.035(3) 0.028(3) 0.004(2) 0.009(2) 0.005(2)
C4 0.033(3) 0.044(3) 0.025(3) 0.010(2) 0.010(2) 0.004(2)
C5 0.046(3) 0.044(3) 0.024(3) 0.007(2) 0.013(2) 0.004(3)
C6 0.044(3) 0.047(3) 0.034(3) 0.010(3) 0.009(3) 0.010(3)
C7 0.039(3) 0.064(4) 0.023(3) 0.012(2) 0.006(2) 0.016(3)
C8 0.037(3) 0.081(5) 0.034(3) 0.010(3) 0.011(3) 0.006(3)
C9 0.065(4) 0.073(5) 0.034(3) 0.010(3) 0.012(3) 0.029(4)
C10 0.070(4) 0.038(3) 0.027(3) 0.006(2) 0.006(3) 0.007(3)
C11 0.089(5) 0.037(3) 0.040(3) 0.004(3) 0.023(4) 0.001(3)
C12 0.063(4) 0.042(3) 0.031(3) 0.003(2) 0.007(3) -0.005(3)
C13 0.047(3) 0.041(3) 0.045(3) 0.007(3) 0.019(3) 0.010(3)
C14 0.057(4) 0.034(3) 0.050(4) 0.005(3) 0.014(3) 0.004(3)
C15 0.071(5) 0.051(4) 0.068(5) -0.013(4) 0.018(4) -0.012(4)
C16 0.077(5) 0.048(4) 0.092(6) -0.013(4) 0.034(5) -0.019(4)
C17 0.089(6) 0.066(5) 0.079(6) 0.005(4) 0.032(5) -0.014(4)
C18 0.079(5) 0.053(4) 0.048(4) 0.002(3) 0.029(4) -0.010(4)
C19 0.049(3) 0.044(3) 0.035(3) 0.012(3) 0.017(3) 0.017(3)
C20 0.058(4) 0.044(3) 0.039(3) 0.010(3) 0.017(3) 0.015(3)
C21 0.057(4) 0.065(4) 0.043(4) 0.015(3) 0.019(3) 0.028(3)
C22 0.056(4) 0.093(6) 0.037(4) 0.018(4) 0.017(3) 0.030(4)
C23 0.049(4) 0.080(5) 0.031(3) 0.007(3) 0.014(3) 0.009(3)
C24 0.048(3) 0.061(4) 0.026(3) 0.009(3) 0.010(3) 0.010(3)
C25 0.032(3) 0.043(3) 0.023(3) 0.001(2) 0.007(2) -0.003(2)
C26 0.043(3) 0.039(3) 0.028(3) 0.001(2) 0.007(2) 0.002(2)
C27 0.056(4) 0.044(3) 0.027(3) 0.005(2) 0.005(3) 0.003(3)
C28 0.061(4) 0.068(5) 0.035(3) 0.007(3) 0.013(3) -0.012(3)
C29 0.051(4) 0.082(5) 0.039(4) 0.014(3) 0.012(3) -0.017(3)
C30 0.044(3) 0.068(4) 0.027(3) 0.003(3) 0.003(3) -0.007(3)
C31 0.042(3) 0.036(3) 0.029(3) 0.007(2) 0.007(2) 0.003(2)
C32 0.053(3) 0.043(3) 0.029(3) 0.003(2) -0.001(3) -0.001(3)
C33 0.077(5) 0.033(3) 0.044(4) 0.003(3) -0.010(3) 0.005(3)
C34 0.051(4) 0.037(3) 0.091(6) 0.000(4) -0.023(4) -0.003(3)
C35 0.053(4) 0.041(4) 0.093(6) 0.006(4) 0.002(4) 0.001(3)
C36 0.036(3) 0.040(3) 0.054(4) 0.002(3) 0.008(3) -0.003(2)
C37 0.034(3) 0.048(3) 0.020(2) 0.002(2) 0.007(2) 0.005(2)
C38 0.038(3) 0.048(3) 0.024(3) 0.001(2) 0.010(2) 0.001(2)
C39 0.033(3) 0.062(4) 0.031(3) 0.005(3) 0.007(2) -0.001(3)
C40 0.034(3) 0.065(4) 0.061(4) 0.025(4) -0.008(3) 0.005(3)
C41 0.045(4) 0.043(4) 0.083(5) 0.020(3) -0.005(4) 0.008(3)
C42 0.036(3) 0.047(3) 0.047(3) 0.004(3) 0.001(3) 0.001(3)
C43 0.035(3) 0.035(3) 0.025(3) 0.002(2) 0.009(2) 0.005(2)
C44 0.031(3) 0.039(3) 0.026(3) -0.001(2) 0.008(2) 0.000(2)
C45 0.038(3) 0.041(3) 0.027(3) 0.005(2) 0.011(2) 0.003(2)
C46 0.045(3) 0.049(3) 0.021(3) 0.003(2) 0.010(2) 0.004(3)
C47 0.038(3) 0.039(3) 0.029(3) -0.003(2) 0.010(2) -0.001(2)
C48 0.034(3) 0.038(3) 0.029(3) -0.003(2) 0.002(2) 0.008(2)
C49 0.043(3) 0.050(3) 0.027(3) 0.004(2) 0.007(2) 0.005(3)
C50 0.036(3) 0.070(4) 0.037(3) 0.002(3) 0.005(3) 0.015(3)
C51 0.042(3) 0.052(4) 0.035(3) -0.005(3) 0.004(3) -0.005(3)
C52 0.042(3) 0.037(3) 0.044(3) 0.003(2) 0.009(3) 0.012(2)
C53 0.056(4) 0.038(3) 0.041(3) -0.004(3) 0.009(3) 0.001(3)
C54 0.063(4) 0.038(3) 0.046(4) 0.001(3) 0.007(3) 0.019(3)
C55 0.035(3) 0.038(3) 0.023(2) 0.004(2) 0.008(2) 0.008(2)
C56 0.040(3) 0.043(3) 0.032(3) 0.001(2) 0.009(2) 0.006(2)
C57 0.047(3) 0.044(3) 0.038(3) -0.006(3) 0.012(3) -0.007(3)
C58 0.060(4) 0.032(3) 0.032(3) 0.002(2) 0.015(3) 0.008(3)
C59 0.045(3) 0.037(3) 0.027(3) -0.002(2) 0.005(2) 0.011(2)
C60 0.039(3) 0.038(3) 0.021(2) -0.001(2) 0.009(2) 0.006(2)
C61 0.029(2) 0.036(3) 0.025(3) -0.007(2) 0.008(2) 0.006(2)
C62 0.041(3) 0.043(3) 0.031(3) 0.004(2) 0.006(2) 0.003(2)
C63 0.045(3) 0.046(3) 0.055(4) -0.003(3) 0.015(3) -0.002(3)
C64 0.037(3) 0.051(4) 0.044(3) -0.017(3) 0.011(3) -0.001(3)
C65 0.032(3) 0.065(4) 0.027(3) -0.005(3) 0.007(2) 0.008(3)
C66 0.035(3) 0.048(3) 0.031(3) -0.002(2) 0.013(2) 0.001(2)
C67 0.038(3) 0.041(3) 0.024(3) 0.003(2) 0.010(2) 0.009(2)
C68 0.044(3) 0.050(3) 0.037(3) -0.009(3) 0.018(3) 0.000(3)
C69 0.044(3) 0.046(3) 0.058(4) -0.013(3) 0.016(3) -0.005(3)
C70 0.042(3) 0.040(3) 0.042(3) -0.006(3) 0.007(3) -0.004(2)
C71 0.064(4) 0.035(3) 0.021(3) 0.000(2) 0.008(3) 0.011(3)
C72 0.041(3) 0.040(3) 0.029(3) 0.007(2) 0.012(2) 0.003(2)
C73 0.031(3) 0.072(4) 0.034(3) -0.010(3) 0.007(3) 0.002(3)
C74 0.044(4) 0.095(6) 0.047(4) -0.019(4) 0.009(3) 0.008(4)
C75 0.042(4) 0.121(8) 0.044(4) -0.032(4) 0.003(3) 0.014(4)
C76 0.038(3) 0.126(8) 0.038(4) 0.004(4) 0.005(3) 0.017(4)
C77 0.048(4) 0.086(6) 0.058(5) 0.006(4) 0.010(4) 0.020(4)
C78 0.040(3) 0.072(5) 0.040(3) 0.003(3) 0.007(3) 0.009(3)
C79 0.041(3) 0.045(3) 0.042(3) -0.008(3) 0.023(3) 0.003(2)
C80 0.051(3) 0.042(3) 0.044(3) 0.001(3) 0.025(3) 0.008(3)
C81 0.066(4) 0.055(4) 0.048(4) 0.003(3) 0.032(4) 0.016(3)
C82 0.067(5) 0.055(4) 0.073(5) 0.003(4) 0.042(4) 0.001(4)
C83 0.060(4) 0.052(4) 0.091(6) -0.018(4) 0.033(5) -0.019(3)
C84 0.045(3) 0.066(5) 0.054(4) -0.016(3) 0.010(3) 0.004(3)
C85 0.031(2) 0.035(3) 0.023(2) -0.001(2) 0.005(2) -0.003(2)
C86 0.036(3) 0.033(3) 0.023(2) -0.005(2) 0.011(2) -0.001(2)
C87 0.043(3) 0.035(3) 0.033(3) -0.002(2) 0.007(2) -0.002(2)
C88 0.026(2) 0.040(3) 0.029(3) 0.001(2) 0.008(2) 0.000(2)
C89 0.036(3) 0.038(3) 0.026(3) -0.009(2) 0.011(2) -0.003(2)
C90 0.037(3) 0.036(3) 0.025(3) -0.001(2) 0.009(2) -0.008(2)
C91 0.035(3) 0.061(4) 0.033(3) -0.011(3) 0.009(3) -0.007(3)
C92 0.043(3) 0.064(4) 0.046(4) 0.000(3) 0.005(3) 0.008(3)
C93 0.035(3) 0.076(5) 0.044(4) -0.015(3) 0.007(3) -0.010(3)
C94 0.061(4) 0.035(3) 0.037(3) -0.011(2) 0.026(3) -0.005(3)
C95 0.075(5) 0.043(4) 0.062(4) -0.017(3) 0.038(4) -0.025(3)
C96 0.066(4) 0.039(3) 0.037(3) 0.004(2) 0.021(3) 0.001(3)
C97 0.040(3) 0.030(3) 0.016(2) -0.0057(18) 0.011(2) -0.003(2)
C98 0.037(3) 0.034(3) 0.024(2) -0.001(2) 0.011(2) -0.002(2)
C99 0.044(3) 0.037(3) 0.033(3) -0.003(2) 0.010(2) -0.005(2)
C100 0.060(4) 0.030(3) 0.039(3) 0.000(2) 0.012(3) -0.001(3)
C101 0.050(3) 0.036(3) 0.038(3) -0.007(2) 0.005(3) 0.006(2)
C102 0.037(3) 0.042(3) 0.025(3) 0.000(2) 0.009(2) 0.000(2)
C103 0.036(3) 0.036(3) 0.023(2) -0.002(2) 0.005(2) -0.013(2)
C104 0.031(3) 0.038(3) 0.030(3) -0.001(2) 0.005(2) -0.003(2)
C105 0.037(3) 0.041(3) 0.046(3) -0.001(3) 0.007(3) 0.002(2)
C106 0.043(3) 0.053(4) 0.032(3) 0.007(3) 0.005(3) 0.003(3)
C107 0.043(3) 0.053(4) 0.030(3) -0.001(3) 0.008(3) -0.007(3)
C108 0.036(3) 0.049(3) 0.027(3) 0.001(2) 0.009(2) -0.006(2)
C109 0.034(3) 0.043(3) 0.027(3) -0.004(2) 0.012(2) -0.005(2)
C110 0.046(3) 0.055(4) 0.052(4) 0.007(3) 0.009(3) -0.010(3)
C111 0.041(3) 0.070(5) 0.043(4) 0.009(3) -0.002(3) -0.010(3)
C112 0.043(3) 0.075(5) 0.032(3) 0.001(3) 0.003(3) -0.017(3)
C113 0.060(4) 0.051(4) 0.048(4) -0.003(3) 0.009(3) -0.024(3)
C114 0.035(3) 0.055(4) 0.029(3) -0.001(2) 0.008(2) -0.005(2)
C115 0.035(3) 0.040(3) 0.027(3) -0.010(2) 0.006(2) -0.007(2)
C116 0.050(3) 0.039(3) 0.040(3) -0.006(2) 0.013(3) -0.004(3)
C117 0.049(3) 0.046(3) 0.041(3) -0.011(3) -0.001(3) 0.009(3)
C118 0.065(4) 0.038(3) 0.036(3) 0.000(3) -0.001(3) -0.009(3)
C119 0.076(5) 0.037(3) 0.037(3) -0.002(3) 0.010(3) -0.012(3)
C120 0.053(3) 0.045(3) 0.025(3) -0.005(2) 0.008(3) -0.010(3)
C121 0.057(4) 0.037(3) 0.042(3) -0.003(2) 0.036(3) -0.007(3)
C122 0.065(4) 0.050(4) 0.059(4) 0.006(3) 0.033(4) -0.010(3)
C123 0.129(8) 0.030(4) 0.134(8) 0.006(4) 0.102(6) 0.019(4)
C124 0.152(10) 0.042(4) 0.119(7) -0.028(5) 0.108(7) -0.033(6)
C125 0.135(9) 0.068(5) 0.061(5) -0.035(4) 0.074(6) -0.056(6)
C126 0.065(4) 0.046(3) 0.047(4) -0.015(3) 0.034(3) -0.021(3)
C127 0.040(3) 0.039(3) 0.017(2) 0.002(2) 0.013(2) -0.001(2)
C128 0.030(2) 0.031(3) 0.023(2) -0.003(2) 0.003(2) -0.001(2)
C129 0.034(3) 0.034(3) 0.024(3) -0.002(2) 0.009(2) -0.004(2)
C130 0.036(3) 0.036(3) 0.018(2) -0.004(2) 0.007(2) 0.001(2)
C131 0.050(3) 0.039(3) 0.020(3) -0.003(2) 0.006(2) 0.001(2)
C132 0.042(3) 0.036(3) 0.027(3) -0.009(2) 0.008(2) -0.008(2)
C133 0.035(3) 0.042(3) 0.031(3) -0.004(2) 0.004(2) -0.005(2)
C134 0.035(3) 0.065(4) 0.033(3) -0.011(3) 0.011(3) 0.001(3)
C135 0.056(4) 0.058(4) 0.031(3) -0.006(3) 0.012(3) -0.026(3)
C136 0.060(4) 0.035(3) 0.025(3) 0.000(2) 0.013(3) 0.003(3)
C137 0.081(5) 0.033(3) 0.036(3) 0.003(2) 0.020(3) 0.003(3)
C138 0.061(4) 0.044(3) 0.032(3) 0.000(2) 0.008(3) 0.009(3)
C139 0.040(3) 0.034(3) 0.032(3) -0.001(2) 0.014(2) -0.002(2)
C140 0.073(5) 0.057(4) 0.040(4) 0.005(3) 0.019(3) 0.018(3)
C141 0.087(5) 0.061(4) 0.055(4) -0.001(4) 0.033(4) 0.028(4)
C142 0.069(5) 0.057(4) 0.092(6) 0.015(4) 0.036(5) 0.022(4)
C143 0.058(4) 0.052(4) 0.048(4) 0.013(3) 0.005(3) 0.009(3)
C144 0.047(3) 0.038(3) 0.034(3) -0.002(2) 0.010(3) -0.007(2)
C145 0.042(3) 0.043(3) 0.021(2) -0.009(2) 0.011(2) -0.009(2)
C146 0.044(3) 0.049(3) 0.028(3) 0.000(2) 0.009(2) -0.006(3)
C147 0.043(3) 0.075(5) 0.030(3) -0.006(3) 0.008(3) 0.001(3)
C148 0.047(3) 0.070(4) 0.037(3) -0.009(3) 0.010(3) -0.027(3)
C149 0.056(4) 0.058(4) 0.036(3) -0.011(3) 0.015(3) -0.020(3)
C150 0.050(3) 0.040(3) 0.033(3) -0.006(2) 0.012(3) -0.009(3)
C151 0.029(2) 0.038(3) 0.025(3) -0.005(2) 0.006(2) 0.000(2)
C152 0.040(3) 0.044(3) 0.022(3) -0.003(2) 0.010(2) 0.002(2)
C153 0.036(3) 0.055(3) 0.021(3) -0.001(2) 0.006(2) 0.001(2)
C154 0.037(3) 0.047(3) 0.047(4) -0.006(3) -0.004(3) -0.007(3)
C155 0.050(4) 0.034(3) 0.084(5) -0.005(3) -0.017(4) -0.011(3)
C156 0.035(3) 0.036(3) 0.062(4) 0.000(3) -0.003(3) -0.001(2)
C157 0.040(3) 0.036(3) 0.024(3) 0.001(2) 0.008(2) -0.006(2)
C158 0.043(3) 0.056(4) 0.036(3) -0.006(3) 0.016(3) 0.004(3)
C159 0.051(4) 0.072(5) 0.065(5) -0.012(4) 0.022(4) 0.007(3)
C160 0.077(5) 0.063(4) 0.039(4) -0.021(3) 0.019(4) 0.005(4)
C161 0.061(4) 0.050(4) 0.029(3) -0.009(3) 0.019(3) -0.009(3)
C162 0.043(3) 0.048(3) 0.022(3) -0.004(2) 0.008(2) -0.007(2)
C163 0.047(3) 0.028(3) 0.022(2) -0.005(2) 0.001(2) -0.005(2)
C164 0.049(3) 0.043(3) 0.028(3) -0.006(2) 0.005(3) -0.007(3)
C165 0.080(5) 0.029(3) 0.038(3) -0.003(3) -0.006(3) 0.005(3)
C166 0.075(5) 0.039(3) 0.040(4) -0.003(3) -0.015(3) 0.004(3)
C167 0.038(3) 0.047(4) 0.066(5) -0.018(3) -0.008(3) 0.000(3)
C168 0.039(3) 0.044(3) 0.032(3) -0.004(2) 0.002(2) 0.004(2)
C169 0.059(14) 0.29(6) 0.061(13) -0.05(2) 0.031(11) -0.02(2)
C170 0.035(7) 0.131(17) 0.043(8) 0.015(10) 0.008(6) 0.000(8)
C171 0.046(6) 0.042(6) 0.095(9) 0.013(6) 0.043(6) 0.022(5)
C172 0.114(10) 0.115(11) 0.164(15) 0.000(10) -0.005(10) -0.039(9)
C173 0.084(12) 0.072(11) 0.107(15) 0.031(11) 0.047(12) 0.019(9)
C174 0.22(4) 0.26(5) 0.19(4) -0.20(4) -0.18(3) 0.18(4)
C175 0.13(3) 0.033(10) 0.25(5) 0.031(16) 0.06(3) -0.003(12)
Cl1 0.072(4) 0.038(3) 0.070(4) 0.009(2) 0.042(4) 0.009(2)
Cl2 0.079(4) 0.076(3) 0.187(11) -0.003(5) 0.001(5) -0.027(3)
Cl3 0.064(2) 0.072(4) 0.073(4) -0.011(3) 0.018(2) 0.013(2)
Cl4 0.132(10) 0.192(13) 0.160(11) 0.092(9) 0.069(8) 0.055(8)
Cl5 0.055(5) 0.187(12) 0.193(16) -0.077(11) 0.006(7) -0.003(6)
Cl6 0.063(3) 0.129(5) 0.060(3) -0.001(3) 0.020(2) 0.021(3)
Cl7 0.27(2) 0.190(18) 0.83(7) 0.04(3) 0.25(3) 0.001(16)
Cl8 0.090(3) 0.056(2) 0.055(2) 0.0045(17) 0.024(2) -0.0020(19)
Cl9 0.126(4) 0.073(3) 0.080(3) 0.001(2) 0.048(3) 0.000(3)
Cl10 0.198(5) 0.160(4) 0.166(4) 0.039(4) 0.056(4) -0.014(4)
Cl11 0.173(4) 0.156(4) 0.184(4) 0.085(4) 0.084(4) 0.045(3)
Cl12 0.166(4) 0.119(4) 0.634(18) 0.112(7) 0.174(8) 0.004(3)
Cl13 0.093(5) 0.079(3) 0.092(5) 0.001(3) 0.031(3) 0.008(3)
Cl14 0.064(5) 0.277(17) 0.064(3) -0.029(5) 0.024(3) -0.012(6)
Cl15 0.051(3) 0.101(4) 0.080(4) 0.003(4) 0.029(3) 0.028(3)
Cl16 0.113(5) 0.152(7) 0.166(8) 0.004(6) 0.030(5) 0.003(5)
Cl17 0.85(9) 0.32(4) 1.01(11) -0.39(6) 0.42(9) -0.36(5)
Cl18 0.071(2) 0.0396(16) 0.0418(16) -0.0154(12) 0.0115(15) 0.0029(14)
Cl19 0.091(7) 0.102(7) 0.088(6) -0.001(4) -0.024(5) -0.021(5)
Cl20 0.067(4) 0.284(16) 0.152(9) -0.139(11) 0.014(5) 0.007(8)
Cl21 0.47(3) 0.081(7) 0.130(11) -0.013(7) -0.047(14) 0.069(12)
F1 0.080(3) 0.106(4) 0.057(3) 0.036(3) 0.023(2) -0.023(3)
F2 0.069(2) 0.063(2) 0.0273(17) 0.0083(16) 0.0081(17) 0.0162(19)
F3 0.066(3) 0.046(2) 0.129(5) -0.021(3) -0.043(3) 0.005(2)
F4 0.060(4) 0.035(3) 0.014(3) -0.003(2) 0.007(3) -0.006(3)
F5 0.043(2) 0.083(3) 0.099(4) 0.039(3) -0.024(2) 0.005(2)
F6 0.047(2) 0.087(3) 0.038(2) 0.0075(19) -0.0047(17) -0.0106(19)
F7 0.061(2) 0.049(2) 0.064(3) -0.0212(19) 0.019(2) -0.0103(17)
F8 0.075(2) 0.0436(19) 0.0401(19) -0.0047(15) 0.0233(18) -0.0031(17)
F9 0.095(3) 0.076(3) 0.061(3) 0.018(2) 0.032(3) 0.017(3)
F10 0.107(4) 0.050(2) 0.118(4) 0.021(3) 0.069(4) 0.005(2)
F11 0.045(2) 0.172(6) 0.059(3) 0.010(3) -0.004(2) 0.036(3)
F12 0.055(4) 0.080(6) 0.060(5) 0.003(4) -0.001(4) 0.029(4)
F13 0.079(3) 0.049(2) 0.071(3) 0.016(2) -0.008(2) -0.005(2)
F14 0.076(5) 0.053(4) 0.027(3) 0.018(3) 0.011(3) -0.006(4)
F15 0.189(6) 0.054(3) 0.132(5) -0.041(3) 0.129(5) -0.036(3)
F16 0.065(5) 0.057(5) 0.085(6) 0.013(4) 0.028(5) -0.017(4)
F17 0.050(2) 0.090(3) 0.051(2) 0.009(2) -0.0089(18) -0.025(2)
F18 0.042(4) 0.055(5) 0.080(6) 0.023(4) -0.026(4) -0.007(3)
F19 0.085(3) 0.053(2) 0.058(3) -0.0049(19) -0.024(2) 0.026(2)
F20 0.049(4) 0.047(4) 0.055(4) 0.010(3) 0.024(3) 0.008(3)
F21 0.095(4) 0.112(4) 0.074(3) -0.054(3) 0.030(3) 0.021(3)
F22 0.068(2) 0.075(3) 0.0353(19) -0.0219(18) 0.0133(18) -0.019(2)
F23 0.0421(19) 0.054(2) 0.075(3) -0.010(2) -0.0168(19) -0.0073(17)
F24 0.0478(19) 0.062(2) 0.040(2) 0.0001(16) -0.0029(16) 0.0094(17)
F27 0.041(5) 0.090(7) 0.117(9) -0.014(6) 0.015(5) -0.011(4)
F31 0.077(7) 0.129(11) 0.104(9) -0.042(8) -0.022(6) -0.002(7)
F32 0.081(6) 0.057(5) 0.079(6) 0.002(4) 0.029(5) 0.003(4)
F33 0.077(6) 0.098(7) 0.061(6) -0.030(5) 0.030(5) -0.030(5)
F34 0.089(6) 0.063(6) 0.082(7) -0.005(5) -0.013(5) -0.017(5)
F35 0.164(11) 0.050(5) 0.053(5) 0.023(4) 0.035(6) 0.019(6)
Ni1 0.0335(5) 0.0327(5) 0.0216(5) 0.0028(3) 0.0072(4) 0.0069(3)
Ni2 0.0314(5) 0.0309(5) 0.0194(4) -0.0038(3) 0.0076(4) -0.0044(3)
P1 0.0427(7) 0.0362(7) 0.0257(7) 0.0062(5) 0.0115(6) 0.0098(6)
P2 0.0415(7) 0.0367(7) 0.0210(6) 0.0056(5) 0.0099(6) 0.0103(5)
P3 0.0338(7) 0.0330(7) 0.0213(6) 0.0023(5) 0.0072(5) 0.0060(5)
P4 0.0367(7) 0.0357(7) 0.0263(7) 0.0023(5) 0.0082(6) 0.0080(5)
P5 0.0298(6) 0.0302(6) 0.0203(6) -0.0022(5) 0.0071(5) -0.0042(5)
P6 0.0339(7) 0.0348(7) 0.0245(6) -0.0066(5) 0.0098(5) -0.0079(5)
P7 0.0350(7) 0.0302(7) 0.0198(6) -0.0035(5) 0.0086(5) -0.0052(5)
P8 0.0360(7) 0.0323(7) 0.0204(6) -0.0028(5) 0.0086(5) -0.0051(5)

loop_
_atom_type_symbol
_atom_type_description
_atom_type_scat_dispersion_real
_atom_type_scat_dispersion_imag
_atom_type_scat_source
C C 0.0181 0.0091 'International Tables Vol C Tables 4.2.6.8 and 6.1.1.4'
H H 0.0000 0.0000 'International Tables Vol C Tables 4.2.6.8 and 6.1.1.4'
B B 0.0090 0.0039 'International Tables Vol C Tables 4.2.6.8 and 6.1.1.4'
F F 0.0727 0.0534 'International Tables Vol C Tables 4.2.6.8 and 6.1.1.4'
Ni Ni -3.0029 0.5091 'International Tables Vol C Tables 4.2.6.8 and 6.1.1.4'
P P 0.2955 0.4335 'International Tables Vol C Tables 4.2.6.8 and 6.1.1.4'
Cl Cl 0.3639 0.7018 'International Tables Vol C Tables 4.2.6.8 and 6.1.1.4'

loop_
_geom_angle_atom_site_label_1
_geom_angle_atom_site_label_2
_geom_angle_atom_site_label_3
_geom_angle
C4 B1 C25 113.4(5)
C4 B1 C31 108.1(5)
C25 B1 C31 107.3(4)
C4 B1 C37 106.7(4)
C25 B1 C37 110.8(5)
C31 B1 C37 110.6(5)
C79 B2 C67 109.4(5)
C79 B2 C47 110.4(5)
C67 B2 C47 108.3(5)
C79 B2 C73 111.3(5)
C67 B2 C73 110.2(5)
C47 B2 C73 107.2(5)
C115 B3 C88 109.3(5)
C115 B3 C109 111.1(5)
C88 B3 C109 106.4(5)
C115 B3 C121 108.6(5)
C88 B3 C121 109.7(5)
C109 B3 C121 111.6(5)
C151 B4 C130 107.3(4)
C151 B4 C163 110.7(4)
C130 B4 C163 107.8(4)
C151 B4 C157 110.2(4)
C130 B4 C157 113.0(4)
C163 B4 C157 107.8(4)
C2 C1 C6 118.9(5)
C2 C1 P1 117.0(4)
C6 C1 P1 123.4(5)
C1 C2 C3 118.9(5)
C1 C2 P2 118.4(4)
C3 C2 P2 122.7(4)
C4 C3 C2 124.1(5)
C3 C4 C5 114.5(5)
C3 C4 B1 120.7(5)
C5 C4 B1 124.4(5)
C6 C5 C4 123.9(5)
C5 C6 C1 119.8(5)
C8 C7 C9 111.3(6)
C8 C7 P2 109.6(4)
C9 C7 P2 116.4(5)
C11 C10 C12 110.0(6)
C11 C10 P2 115.7(5)
C12 C10 P2 109.6(4)
C14 C13 C18 120.0(6)
C14 C13 P1 121.4(5)
C18 C13 P1 118.4(5)
C13 C14 C15 119.9(7)
C16 C15 C14 120.5(8)
C15 C16 C17 120.5(7)
C16 C17 C18 120.0(8)
C13 C18 C17 119.2(8)
C24 C19 C20 120.4(6)
C24 C19 P1 119.4(5)
C20 C19 P1 120.2(5)
C21 C20 C19 118.2(7)
C22 C21 C20 120.0(7)
C21 C22 C23 121.5(7)
C24 C23 C22 118.9(7)
C19 C24 C23 120.8(7)
C30 C25 C26 114.3(5)
C30 C25 B1 124.2(5)
C26 C25 B1 121.5(5)
C27 C26 C25 123.2(6)
C26 C27 F2 121.8(6)
C26 C27 C28 120.9(6)
F2 C27 C28 117.2(6)
F1 C28 C29 120.7(7)
F1 C28 C27 119.7(7)
C29 C28 C27 119.5(6)
C28 C29 C30 118.2(7)
C25 C30 C29 123.8(6)
C36 C31 C32 116.5(6)
C36 C31 B1 122.7(5)
C32 C31 B1 120.6(5)
C33 C32 C31 120.5(7)
F4 C33 C34 113.2(7)
F4 C33 C32 126.3(8)
C34 C33 C32 120.4(7)
C35 C34 C33 121.1(7)
C35 C34 F3 120.7(8)
C33 C34 F3 118.2(9)
F27 C35 C34 105.0(9)
F27 C35 C36 134.1(10)
C34 C35 C36 119.9(8)
C31 C36 C35 121.5(7)
C42 C37 C38 116.4(5)
C42 C37 B1 124.3(5)
C38 C37 B1 119.1(5)
C39 C38 C37 120.9(6)
F6 C39 C40 117.9(6)
F6 C39 C38 120.5(6)
C40 C39 C38 121.6(6)
C39 C40 C41 120.1(6)
C39 C40 F5 119.1(6)
C41 C40 F5 120.8(7)
C40 C41 C42 119.7(7)
C37 C42 C41 121.4(6)
C44 C43 C48 119.8(5)
C44 C43 P4 117.0(4)
C48 C43 P4 123.2(4)
C43 C44 C45 119.2(5)
C43 C44 P3 117.8(4)
C45 C44 P3 122.8(4)
C46 C45 C44 119.3(5)
C47 C46 C45 123.0(5)
C48 C47 C46 116.1(5)
C48 C47 B2 120.9(5)
C46 C47 B2 122.9(5)
C47 C48 C43 122.6(5)
C51 C49 C50 109.2(5)
C51 C49 P4 110.6(4)
C50 C49 P4 114.5(4)
C54 C52 C53 110.7(5)
C54 C52 P4 116.4(5)
C53 C52 P4 109.0(4)
C56 C55 C60 119.8(5)
C56 C55 P3 119.3(4)
C60 C55 P3 120.9(4)
C57 C56 C55 120.2(5)
C56 C57 C58 119.8(6)
C59 C58 C57 119.7(5)
C58 C59 C60 121.4(5)
C59 C60 C55 119.0(5)
C62 C61 C66 119.6(5)
C62 C61 P3 119.9(4)
C66 C61 P3 120.5(4)
C61 C62 C63 120.7(6)
C64 C63 C62 120.6(6)
C63 C64 C65 119.4(6)
C64 C65 C66 121.2(6)
C61 C66 C65 118.5(6)
C68 C67 C72 115.7(5)
C68 C67 B2 123.2(5)
C72 C67 B2 121.0(5)
C67 C68 C69 121.8(6)
C70 C69 C68 120.5(6)
C69 C70 F7 121.2(6)
C69 C70 C71 119.8(6)
F7 C70 C71 118.9(6)
F8 C71 C70 118.5(6)
F8 C71 C72 120.4(6)
C70 C71 C72 120.9(5)
C71 C72 C67 121.2(5)
C78 C73 C74 115.8(6)
C78 C73 B2 124.3(6)
C74 C73 B2 119.8(6)
C75 C74 C73 123.4(8)
C74 C75 F31 116.5(10)
C74 C75 C76 119.8(8)
F31 C75 C76 123.6(9)
F11 C76 C77 119.5(9)
F11 C76 C75 121.4(8)
C77 C76 C75 119.1(7)
C76 C77 C78 120.1(8)
C76 C77 F12 122.3(7)
C78 C77 F12 117.5(8)
C73 C78 C77 121.7(7)
C84 C79 C80 115.6(6)
C84 C79 B2 124.3(6)
C80 C79 B2 120.0(5)
C81 C80 C79 120.5(7)
F9 C81 C82 118.3(7)
F9 C81 C80 120.4(7)
C82 C81 C80 121.2(7)
C83 C82 C81 119.1(7)
C83 C82 F10 122.7(8)
C81 C82 F10 118.2(8)
C82 C83 C84 121.0(7)
C83 C84 C79 122.6(7)
C86 C85 C90 118.3(5)
C86 C85 P5 117.6(4)
C90 C85 P5 123.8(4)
C87 C86 C85 119.3(5)
C87 C86 P6 123.6(4)
C85 C86 P6 117.1(4)
C86 C87 C88 124.4(5)
C89 C88 C87 115.3(5)
C89 C88 B3 125.6(5)
C87 C88 B3 119.0(5)
C88 C89 C90 122.0(5)
C85 C90 C89 120.6(5)
C92 C91 C93 110.1(6)
C92 C91 P6 111.8(4)
C93 C91 P6 114.0(4)
C96 C94 C95 112.6(6)
C96 C94 P6 110.6(4)
C95 C94 P6 115.2(5)
C98 C97 C102 118.8(5)
C98 C97 P5 122.0(4)
C102 C97 P5 119.1(4)
C99 C98 C97 120.3(5)
C100 C99 C98 120.0(5)
C99 C100 C101 120.3(5)
C102 C101 C100 119.4(6)
C101 C102 C97 121.2(5)
C104 C103 C108 118.8(5)
C104 C103 P5 119.1(4)
C108 C103 P5 122.1(5)
C103 C104 C105 121.1(5)
C106 C105 C104 119.3(6)
C107 C106 C105 119.6(6)
C106 C107 C108 121.0(6)
C107 C108 C103 120.1(6)
C110 C109 C114 116.6(5)
C110 C109 B3 120.5(5)
C114 C109 B3 122.8(5)
C109 C110 C111 121.2(7)
F18 C111 C112 117.7(6)
F18 C111 C110 120.7(7)
C112 C111 C110 121.7(7)
F17 C112 C113 120.7(7)
F17 C112 C111 121.2(6)
C113 C112 C111 118.1(6)
F34 C113 C112 115.6(8)
F34 C113 C114 123.8(8)
C112 C113 C114 119.8(6)
C109 C114 C113 122.6(6)
C116 C115 C120 116.2(6)
C116 C115 B3 122.8(5)
C120 C115 B3 120.9(5)
C115 C116 C117 121.3(6)
F32 C117 C118 111.6(7)
F32 C117 C116 127.8(8)
C118 C117 C116 120.6(6)
C119 C118 C117 119.8(6)
C119 C118 F13 119.9(6)
C117 C118 F13 120.3(7)
F14 C119 C118 115.4(7)
F14 C119 C120 124.0(8)
C118 C119 C120 120.6(6)
C119 C120 C115 121.5(6)
C122 C121 C126 115.9(6)
C122 C121 B3 124.7(6)
C126 C121 B3 119.3(6)
C123 C122 C121 121.4(9)
F16 C123 C124 108.2(10)
F16 C123 C122 130.4(13)
C124 C123 C122 121.3(10)
C125 C124 F15 122.1(13)
C125 C124 C123 117.9(8)
F15 C124 C123 119.9(12)
F33 C125 C124 105.6(10)
F33 C125 C126 131.9(13)
C124 C125 C126 122.5(10)
C121 C126 C125 121.0(8)
C128 C127 C132 118.7(5)
C128 C127 P8 116.8(4)
C132 C127 P8 124.0(4)
C127 C128 C129 120.0(5)
C127 C128 P7 118.0(4)
C129 C128 P7 122.0(4)
C128 C129 C130 122.6(5)
C131 C130 C129 115.2(5)
C131 C130 B4 126.6(4)
C129 C130 B4 118.0(5)
C132 C131 C130 123.5(5)
C131 C132 C127 120.1(5)
C134 C133 C135 112.8(5)
C134 C133 P7 109.6(4)
C135 C133 P7 116.5(4)
C138 C136 C137 108.1(5)
C138 C136 P7 110.1(4)
C137 C136 P7 116.6(4)
C144 C139 C140 118.9(6)
C144 C139 P8 121.2(4)
C140 C139 P8 119.8(5)
C141 C140 C139 120.4(7)
C140 C141 C142 119.7(7)
C143 C142 C141 121.2(7)
C142 C143 C144 118.0(7)
C139 C144 C143 121.6(6)
C146 C145 C150 120.0(5)
C146 C145 P8 118.9(4)
C150 C145 P8 121.0(5)
C145 C146 C147 119.0(6)
C148 C147 C146 120.3(6)
C149 C148 C147 121.2(6)
C148 C149 C150 119.8(6)
C145 C150 C149 119.6(6)
C156 C151 C152 115.0(5)
C156 C151 B4 124.5(5)
C152 C151 B4 120.2(5)
C153 C152 C151 122.2(6)
F24 C153 C152 121.8(6)
F24 C153 C154 117.3(5)
C152 C153 C154 120.8(6)
C153 C154 C155 120.1(6)
C153 C154 F23 119.3(6)
C155 C154 F23 120.6(6)
C154 C155 C156 118.8(6)
C155 C156 C151 123.0(6)
C158 C157 C162 115.8(5)
C158 C157 B4 124.1(5)
C162 C157 B4 120.0(5)
C157 C158 C159 122.5(6)
C160 C159 C158 119.2(7)
C159 C160 C161 120.3(6)
C159 C160 F21 120.3(7)
C161 C160 F21 119.4(7)
C160 C161 F22 118.4(6)
C160 C161 C162 121.9(6)
F22 C161 C162 119.6(6)
C161 C162 C157 120.3(6)
C168 C163 C164 116.3(5)
C168 C163 B4 123.5(5)
C164 C163 B4 120.2(5)
C165 C164 C163 122.7(6)
F35 C165 C166 110.3(9)
F35 C165 C164 131.0(10)
C166 C165 C164 118.6(7)
C167 C166 F19 121.1(8)
C167 C166 C165 120.8(6)
F19 C166 C165 118.0(7)
F20 C167 C166 113.7(7)
F20 C167 C168 125.4(8)
C166 C167 C168 120.9(7)
C163 C168 C167 120.7(6)
Cl2 C169 Cl3 110.2(12)
Cl2 C169 Cl1 110.8(12)
Cl3 C169 Cl1 107.5(5)
Cl4 C170 Cl5 102.6(11)
Cl4 C170 Cl6 108.4(9)
Cl5 C170 Cl6 106.7(8)
Cl9 C171 Cl7 69.3(12)
Cl9 C171 Cl8 111.0(8)
Cl7 C171 Cl8 86.9(10)
Cl10 C172 Cl11 110.6(7)
Cl10 C172 Cl12 114.1(7)
Cl11 C172 Cl12 100.1(4)
Cl15 C173 Cl14 115.2(14)
Cl15 C173 Cl13 101.7(11)
Cl14 C173 Cl13 100.9(13)
Cl18 C174 Cl17 101.1(12)
Cl18 C174 Cl16 112.5(6)
Cl17 C174 Cl16 98.4(17)
Cl21 C175 Cl20 130.1(18)
Cl21 C175 Cl19 113.2(18)
Cl20 C175 Cl19 107.6(17)
P3 Ni1 P1 168.16(7)
P3 Ni1 P4 86.04(6)
P1 Ni1 P4 95.51(6)
P3 Ni1 P2 94.79(6)
P1 Ni1 P2 86.00(6)
P4 Ni1 P2 168.72(7)
P5 Ni2 P8 168.63(6)
P5 Ni2 P6 86.48(5)
P8 Ni2 P6 95.07(6)
P5 Ni2 P7 94.34(5)
P8 Ni2 P7 86.17(5)
P6 Ni2 P7 169.64(6)
C1 P1 C19 104.3(3)
C1 P1 C13 105.4(3)
C19 P1 C13 104.5(3)
C1 P1 Ni1 108.0(2)
C19 P1 Ni1 121.1(2)
C13 P1 Ni1 112.2(2)
C2 P2 C7 106.8(3)
C2 P2 C10 106.7(3)
C7 P2 C10 109.1(3)
C2 P2 Ni1 107.81(19)
C7 P2 Ni1 115.7(2)
C10 P2 Ni1 110.2(2)
C44 P3 C61 105.6(2)
C44 P3 C55 103.0(3)
C61 P3 C55 104.6(2)
C44 P3 Ni1 109.20(18)
C61 P3 Ni1 109.16(19)
C55 P3 Ni1 123.89(18)
C43 P4 C52 106.3(3)
C43 P4 C49 107.0(3)
C52 P4 C49 108.6(3)
C43 P4 Ni1 108.58(18)
C52 P4 Ni1 116.5(2)
C49 P4 Ni1 109.5(2)
C85 P5 C97 104.8(2)
C85 P5 C103 104.3(2)
C97 P5 C103 104.7(2)
C85 P5 Ni2 108.86(17)
C97 P5 Ni2 123.00(16)
C103 P5 Ni2 109.73(18)
C86 P6 C91 107.0(3)
C86 P6 C94 106.2(3)
C91 P6 C94 108.1(3)
C86 P6 Ni2 108.48(18)
C91 P6 Ni2 108.1(2)
C94 P6 Ni2 118.5(2)
C128 P7 C133 106.2(3)
C128 P7 C136 106.4(2)
C133 P7 C136 108.9(3)
C128 P7 Ni2 107.80(18)
C133 P7 Ni2 115.8(2)
C136 P7 Ni2 111.2(2)
C127 P8 C145 104.4(3)
C127 P8 C139 104.1(3)
C145 P8 C139 103.3(3)
C127 P8 Ni2 108.67(18)
C145 P8 Ni2 124.56(19)
C139 P8 Ni2 109.95(18)

loop_
_geom_bond_atom_site_label_1
_geom_bond_atom_site_label_2
_geom_bond_distance
B1 C4 1.632(9)
B1 C25 1.635(8)
B1 C31 1.653(9)
B1 C37 1.653(8)
B2 C79 1.646(9)
B2 C67 1.649(9)
B2 C47 1.651(8)
B2 C73 1.659(9)
B3 C115 1.630(9)
B3 C88 1.650(8)
B3 C109 1.649(8)
B3 C121 1.669(9)
B4 C151 1.631(7)
B4 C130 1.635(8)
B4 C163 1.642(8)
B4 C157 1.660(8)
C1 C2 1.361(8)
C1 C6 1.428(8)
C1 P1 1.812(6)
C2 C3 1.409(8)
C2 P2 1.807(5)
C3 C4 1.392(8)
C4 C5 1.394(8)
C5 C6 1.358(9)
C7 C8 1.514(10)
C7 C9 1.514(9)
C7 P2 1.842(6)
C10 C11 1.528(9)
C10 C12 1.536(10)
C10 P2 1.876(7)
C13 C14 1.379(10)
C13 C18 1.395(10)
C13 P1 1.837(7)
C14 C15 1.391(10)
C15 C16 1.360(13)
C16 C17 1.382(14)
C17 C18 1.399(12)
C19 C24 1.371(10)
C19 C20 1.409(9)
C19 P1 1.825(6)
C20 C21 1.400(10)
C21 C22 1.367(12)
C22 C23 1.383(12)
C23 C24 1.380(9)
C25 C30 1.390(9)
C25 C26 1.425(8)
C26 C27 1.329(9)
C27 F2 1.381(7)
C27 C28 1.392(10)
C28 F1 1.363(8)
C28 C29 1.383(11)
C29 C30 1.399(10)
C31 C36 1.390(9)
C31 C32 1.413(9)
C32 C33 1.379(10)
C33 F4 1.280(10)
C33 C34 1.369(13)
C34 C35 1.330(14)
C34 F3 1.382(8)
C35 F27 1.218(12)
C35 C36 1.400(10)
C37 C42 1.389(9)
C37 C38 1.404(8)
C38 C39 1.374(8)
C39 F6 1.338(7)
C39 C40 1.345(10)
C40 C41 1.358(11)
C40 F5 1.362(7)
C41 C42 1.404(9)
C43 C44 1.378(8)
C43 C48 1.405(8)
C43 P4 1.826(5)
C44 C45 1.398(8)
C44 P3 1.803(5)
C45 C46 1.395(8)
C46 C47 1.392(9)
C47 C48 1.385(8)
C49 C51 1.524(9)
C49 C50 1.534(9)
C49 P4 1.857(6)
C52 C54 1.525(8)
C52 C53 1.543(9)
C52 P4 1.851(6)
C55 C56 1.386(8)
C55 C60 1.408(8)
C55 P3 1.823(6)
C56 C57 1.387(9)
C57 C58 1.394(9)
C58 C59 1.376(9)
C59 C60 1.379(8)
C61 C62 1.382(9)
C61 C66 1.406(8)
C61 P3 1.816(5)
C62 C63 1.389(9)
C63 C64 1.376(10)
C64 C65 1.383(10)
C65 C66 1.407(9)
C67 C68 1.399(9)
C67 C72 1.409(8)
C68 C69 1.404(9)
C69 C70 1.344(10)
C70 F7 1.357(7)
C70 C71 1.369(9)
C71 F8 1.345(7)
C71 C72 1.389(9)
C73 C78 1.372(10)
C73 C74 1.413(10)
C74 C75 1.328(11)
C75 F31 1.367(14)
C75 C76 1.392(14)
C76 F11 1.362(8)
C76 C77 1.372(13)
C77 C78 1.389(10)
C77 F12 1.400(13)
C79 C84 1.396(10)
C79 C80 1.395(10)
C80 C81 1.389(10)
C81 F9 1.321(9)
C81 C82 1.368(12)
C82 C83 1.334(13)
C82 F10 1.377(9)
C83 C84 1.368(12)
C85 C86 1.395(8)
C85 C90 1.398(8)
C85 P5 1.806(5)
C86 C87 1.376(8)
C86 P6 1.821(5)
C87 C88 1.395(8)
C88 C89 1.393(8)
C89 C90 1.400(8)
C91 C92 1.509(10)
C91 C93 1.556(9)
C91 P6 1.857(6)
C94 C96 1.513(9)
C94 C95 1.532(9)
C94 P6 1.864(6)
C97 C98 1.393(8)
C97 C102 1.409(8)
C97 P5 1.812(5)
C98 C99 1.393(8)
C99 C100 1.390(9)
C100 C101 1.400(9)
C101 C102 1.372(9)
C103 C104 1.379(8)
C103 C108 1.389(8)
C103 P5 1.828(6)
C104 C105 1.394(8)
C105 C106 1.383(9)
C106 C107 1.373(10)
C107 C108 1.378(9)
C109 C110 1.378(9)
C109 C114 1.391(9)
C110 C111 1.387(10)
C111 F18 1.289(10)
C111 C112 1.381(11)
C112 F17 1.337(7)
C112 C113 1.378(11)
C113 F34 1.215(12)
C113 C114 1.390(9)
C115 C116 1.393(9)
C115 C120 1.396(9)
C116 C117 1.393(9)
C117 F32 1.300(12)
C117 C118 1.354(10)
C118 C119 1.357(11)
C118 F13 1.367(8)
C119 F14 1.293(10)
C119 C120 1.383(10)
C121 C122 1.391(10)
C121 C126 1.390(10)
C122 C123 1.382(12)
C123 F16 1.271(13)
C123 C124 1.387(18)
C124 C125 1.316(17)
C124 F15 1.349(10)
C125 F33 1.163(13)
C125 C126 1.404(11)
C127 C128 1.391(8)
C127 C132 1.413(8)
C127 P8 1.800(5)
C128 C129 1.391(8)
C128 P7 1.814(5)
C129 C130 1.431(7)
C130 C131 1.391(8)
C131 C132 1.381(8)
C133 C134 1.524(9)
C133 C135 1.531(8)
C133 P7 1.854(6)
C136 C138 1.523(10)
C136 C137 1.532(8)
C136 P7 1.858(6)
C139 C144 1.373(8)
C139 C140 1.385(9)
C139 P8 1.831(6)
C140 C141 1.373(11)
C141 C142 1.380(13)
C142 C143 1.374(12)
C143 C144 1.393(9)
C145 C146 1.391(9)
C145 C150 1.396(9)
C145 P8 1.824(5)
C146 C147 1.394(9)
C147 C148 1.382(11)
C148 C149 1.351(11)
C149 C150 1.406(9)
C151 C156 1.394(8)
C151 C152 1.410(8)
C152 C153 1.362(8)
C153 F24 1.330(7)
C153 C154 1.368(9)
C154 C155 1.369(10)
C154 F23 1.370(7)
C155 C156 1.395(9)
C157 C158 1.386(9)
C157 C162 1.417(8)
C158 C159 1.401(10)
C159 C160 1.350(11)
C160 C161 1.350(11)
C160 F21 1.379(8)
C161 F22 1.364(8)
C161 C162 1.374(9)
C163 C168 1.390(9)
C163 C164 1.399(9)
C164 C165 1.386(9)
C165 F35 1.149(12)
C165 C166 1.377(12)
C166 C167 1.338(12)
C166 F19 1.369(8)
C167 F20 1.330(10)
C167 C168 1.404(9)
C169 Cl2 1.70(3)
C169 Cl3 1.770(2)
C169 Cl1 1.770(2)
C170 Cl4 1.770(2)
C170 Cl5 1.770(2)
C170 Cl6 1.770(2)
C171 Cl9 1.622(15)
C171 Cl7 1.772(2)
C171 Cl8 1.879(15)
C172 Cl10 1.635(15)
C172 Cl11 1.771(2)
C172 Cl12 1.771(2)
C173 Cl15 1.73(2)
C173 Cl14 1.80(3)
C173 Cl13 1.83(2)
C174 Cl18 1.769(2)
C174 Cl17 1.770(2)
C174 Cl16 1.770(2)
C175 Cl21 1.66(3)
C175 Cl20 1.71(4)
C175 Cl19 1.771(2)
Ni1 P3 2.2322(15)
Ni1 P1 2.2365(16)
Ni1 P4 2.2553(16)
Ni1 P2 2.2554(15)
Ni2 P5 2.2355(15)
Ni2 P8 2.2392(15)
Ni2 P6 2.2556(15)
Ni2 P7 2.2619(15)

loop_
_platon_squeeze_void_nr
_platon_squeeze_void_average_x
_platon_squeeze_void_average_y
_platon_squeeze_void_average_z
_platon_squeeze_void_volume
_platon_squeeze_void_count_electrons
_platon_squeeze_void_content
1 0.000 0.500 0.000 1269 493 ' '
2 0.500 1.000 0.500 1269 494 ' '
